data_4316223
loop_
_publ_author_name
'Araminta E. W. Ledger'
'Aitor Moreno'
'Charles E. Ellul'
'Mary F. Mahon'
'Paul S. Pregosin'
'Michael K. Whittlesey'
'Jonathan M. J. Williams'

_publ_section_title
;
 Pincer Phosphine Complexes of Ruthenium: Formation of Ru(P-O-P)(PPh3)HCl
 (P-O-P = xantphos, DPEphos, (Ph2PCH2CH2)2O) and Ru(dppf)(PPh3)HCl and
 Characterization of Cationic Dioxygen, Dihydrogen, Dinitrogen, and Arene
 Coordinated Phosphine Products
;
_journal_name_full 'Inorganic Chemistry'
_journal_page_first 7244
_journal_page_last 7256
_journal_paper_doi 10.1021/ic100438d
_journal_volume 49
_journal_year 2010
_chemical_formula_sum 'C84 H56 B F24 Fe P3 Ru'
_chemical_formula_weight 1781.93
_chemical_name_systematic
; 
 ? 
;
_space_group_IT_number 14
_symmetry_cell_setting monoclinic
_symmetry_space_group_name_Hall '-P 2ybc'
_symmetry_space_group_name_H-M 'P 1 21/c 1'
_atom_sites_solution_hydrogens geom
_atom_sites_solution_primary direct
_atom_sites_solution_secondary difmap
_audit_creation_method SHELXL-97
_cell_angle_alpha 90.00
_cell_angle_beta 100.025(1)
_cell_angle_gamma 90.00
_cell_formula_units_Z 4
_cell_length_a 10.4940(1)
_cell_length_b 39.4160(5)
_cell_length_c 19.0500(2)
_cell_measurement_reflns_used 113289
_cell_measurement_temperature 150(2)
_cell_measurement_theta_max 27.485
_cell_measurement_theta_min 2.910
_cell_volume 7759.37(15)
_computing_cell_refinement 'HKL Scalepack (Otwinowski & Minor 1997)'
_computing_data_collection 'Collect (Bruker AXS BV 1997-2004)'
_computing_data_reduction 'Denzo & Scalepack (Otwinowski, Minor 1997)'
_computing_molecular_graphics 'ORTEX (P.McArdle 1995)'
_computing_publication_material 'SHELXL-97/2 (Sheldrick 1997)'
_computing_structure_refinement 'SHELXL-97/2 (Sheldrick 1997)'
_computing_structure_solution 'SHELXS-97 (Sheldrick 1990)'
_diffrn_ambient_temperature 150(2)
_diffrn_measured_fraction_theta_full 0.994
_diffrn_measured_fraction_theta_max 0.994
_diffrn_measurement_device_type '95mm CCD camera on \k-goniostat'
_diffrn_measurement_method CCD
_diffrn_radiation_monochromator 'horizonally mounted graphite crystal'
_diffrn_radiation_source 'fine-focus sealed tube'
_diffrn_radiation_type MoK\a
_diffrn_radiation_wavelength 0.71073
_diffrn_reflns_av_R_equivalents 0.0633
_diffrn_reflns_av_sigmaI/netI 0.0490
_diffrn_reflns_limit_h_max 13
_diffrn_reflns_limit_h_min -13
_diffrn_reflns_limit_k_max 51
_diffrn_reflns_limit_k_min -51
_diffrn_reflns_limit_l_max 24
_diffrn_reflns_limit_l_min -24
_diffrn_reflns_number 98604
_diffrn_reflns_theta_full 27.53
_diffrn_reflns_theta_max 27.53
_diffrn_reflns_theta_min 3.61
_exptl_absorpt_coefficient_mu 0.547
_exptl_absorpt_correction_T_max 0.901
_exptl_absorpt_correction_T_min 0.829
_exptl_absorpt_correction_type multi-scan
_exptl_absorpt_process_details
;
multi-scan from symmetry-related measurements 
 Sortav (Blessing 1995)
;
_exptl_crystal_colour yellow
_exptl_crystal_density_diffrn 1.525
_exptl_crystal_density_method 'not measured'
_exptl_crystal_description block
_exptl_crystal_F_000 3584
_exptl_crystal_size_max 0.15
_exptl_crystal_size_mid 0.15
_exptl_crystal_size_min 0.12
_refine_diff_density_max 0.826
_refine_diff_density_min -0.637
_refine_diff_density_rms 0.077
_refine_ls_extinction_coef 0.00163(18)
_refine_ls_extinction_expression Fc^*^=kFc[1+0.001xFc^2^\l^3^/sin(2\q)]^-1/4^
_refine_ls_extinction_method SHELXL
_refine_ls_goodness_of_fit_ref 1.027
_refine_ls_hydrogen_treatment mixed
_refine_ls_matrix_type full
_refine_ls_number_parameters 1099
_refine_ls_number_reflns 17766
_refine_ls_number_restraints 121
_refine_ls_restrained_S_all 1.044
_refine_ls_R_factor_all 0.0857
_refine_ls_R_factor_gt 0.0540
_refine_ls_shift/su_max 0.001
_refine_ls_shift/su_mean 0.000
_refine_ls_structure_factor_coef Fsqd
_refine_ls_weighting_details 'calc w=1/[\s^2^(Fo^2^)+(0.0527P)^2^+10.4352P] where P=(Fo^2^+2Fc^2^)/3'
_refine_ls_weighting_scheme calc
_refine_ls_wR_factor_gt 0.1195
_refine_ls_wR_factor_ref 0.1344
_reflns_number_gt 12706
_reflns_number_total 17766
_reflns_threshold_expression >2sigma(I)
_cod_data_source_file ic100438d_si_001_8.cif
_cod_data_source_block h09mkw12
_cod_database_code 4316223

loop_
_symmetry_equiv_pos_as_xyz
'x, y, z'
'-x, y+1/2, -z+1/2'
'-x, -y, -z'
'x, -y-1/2, z-1/2'

loop_
_atom_site_label
_atom_site_type_symbol
_atom_site_fract_x
_atom_site_fract_y
_atom_site_fract_z
_atom_site_U_iso_or_equiv
_atom_site_adp_type
_atom_site_occupancy
_atom_site_symmetry_multiplicity
_atom_site_calc_flag
_atom_site_refinement_flags
_atom_site_disorder_assembly
_atom_site_disorder_group
Ru1 Ru 0.91584(3) 0.132721(11) 0.237676(17) 0.02137(9) Uani 0.75 1 d PD A 1
Ru1A Ru 0.89751(13) 0.14473(3) 0.23910(7) 0.0271(4) Uiso 0.25 1 d P A 2
Fe1 Fe 0.99634(5) 0.129979(13) 0.02522(3) 0.04132(14) Uani 1 1 d . A .
P1 P 0.79633(11) 0.20408(2) 0.35260(5) 0.0464(3) Uani 1 1 d . A .
P2 P 1.07447(7) 0.161096(19) 0.19183(4) 0.02734(17) Uani 1 1 d . . .
P3 P 0.76557(7) 0.13255(2) 0.13327(4) 0.02941(18) Uani 1 1 d . . .
F1 F 0.6038(5) -0.06287(11) 0.5804(4) 0.115(3) Uani 0.65 1 d PD B 1
F2 F 0.7977(5) -0.05610(10) 0.5634(3) 0.0850(18) Uani 0.65 1 d PD B 1
F3 F 0.7535(5) -0.05351(8) 0.66647(18) 0.0652(12) Uani 0.65 1 d PD B 1
F4 F 0.6943(3) 0.04259(6) 0.40030(12) 0.0802(9) Uani 1 1 d . . .
F5 F 0.8453(3) 0.06890(9) 0.46680(15) 0.0968(11) Uani 1 1 d . . .
F6 F 0.6571(3) 0.08999(6) 0.44477(12) 0.0639(7) Uani 1 1 d . . .
F7 F 1.0351(9) 0.1646(2) 0.7650(5) 0.110(4) Uani 0.55 1 d PD C 1
F8 F 1.0395(11) 0.1105(2) 0.7712(6) 0.129(5) Uani 0.55 1 d PD C 1
F9 F 1.0058(10) 0.1364(2) 0.6741(4) 0.077(3) Uani 0.55 1 d PD C 1
F10 F 0.5481(11) 0.18815(18) 0.8450(4) 0.170(4) Uani 0.65 1 d PD D 1
F11 F 0.4700(5) 0.20051(12) 0.7371(3) 0.103(2) Uani 0.65 1 d PD D 1
F12 F 0.6430(6) 0.22135(10) 0.7828(5) 0.140(3) Uani 0.65 1 d PD D 1
F13 F 0.9420(3) 0.02684(11) 0.9048(3) 0.0855(13) Uani 0.80 1 d PD E 1
F14 F 0.8470(4) -0.00146(16) 0.9760(2) 0.124(2) Uani 0.80 1 d PD E 1
F15 F 0.8555(5) -0.01978(11) 0.8729(3) 0.121(2) Uani 0.80 1 d PD E 1
F16 F 0.2983(3) 0.05708(10) 0.90684(15) 0.1036(12) Uani 1 1 d . . .
F17 F 0.4242(4) 0.04035(9) 0.99699(17) 0.1140(13) Uani 1 1 d . . .
F18 F 0.4338(3) 0.09053(7) 0.96389(18) 0.1011(11) Uani 1 1 d . . .
F19 F -0.0178(3) 0.03726(8) 0.6626(2) 0.1048(12) Uani 1 1 d . . .
F20 F 0.1340(3) 0.00068(8) 0.69212(19) 0.1002(11) Uani 1 1 d . . .
F21 F 0.0477(3) 0.00737(9) 0.58621(19) 0.1034(11) Uani 1 1 d . . .
F22 F 0.0679(3) 0.13688(8) 0.51971(17) 0.0965(10) Uani 1 1 d . . .
F23 F 0.2464(3) 0.13524(7) 0.48288(13) 0.0696(7) Uani 1 1 d . . .
F24 F 0.2297(3) 0.16309(7) 0.57586(15) 0.0960(11) Uani 1 1 d . . .
F1A F 0.6353(11) -0.0617(3) 0.5464(5) 0.093(4) Uiso 0.35 1 d PD B 2
F2A F 0.8203(9) -0.0532(3) 0.5970(6) 0.091(4) Uiso 0.35 1 d PD B 2
F3A F 0.6675(12) -0.0568(3) 0.6551(6) 0.115(4) Uiso 0.35 1 d PD B 2
F7A F 1.0526(9) 0.1495(3) 0.8008(5) 0.097(4) Uani 0.45 1 d PD C 2
F8A F 1.0397(13) 0.1047(2) 0.7461(7) 0.094(5) Uani 0.45 1 d PD C 2
F9A F 1.0299(15) 0.1489(4) 0.6881(6) 0.143(8) Uani 0.45 1 d PD C 2
F10A F 0.4834(10) 0.1851(3) 0.8168(6) 0.091(4) Uiso 0.35 1 d PD D 2
F11A F 0.5308(12) 0.2119(3) 0.7331(6) 0.114(5) Uiso 0.35 1 d PD D 2
F12A F 0.6619(9) 0.2099(3) 0.8307(5) 0.084(3) Uiso 0.35 1 d PD D 2
F13A F 0.9394(16) 0.0139(4) 0.8789(8) 0.077(6) Uiso 0.20 1 d PD E 2
F14A F 0.8756(14) 0.0163(3) 0.9778(6) 0.055(4) Uiso 0.20 1 d PD E 2
F15A F 0.8237(18) -0.0245(3) 0.9078(9) 0.075(5) Uiso 0.20 1 d PD E 2
C1 C 0.8559(3) 0.16127(8) 0.33784(16) 0.0326(7) Uani 1 1 d . . .
C2 C 0.7637(3) 0.13629(8) 0.31052(16) 0.0322(7) Uani 1 1 d . A .
H2 H 0.6753 0.1425 0.2974 0.039 Uiso 1 1 calc R F 1
C3 C 0.8002(3) 0.10239(8) 0.30235(17) 0.0361(7) Uani 1 1 d . . .
H3 H 0.7360 0.0859 0.2859 0.043 Uiso 1 1 calc R A 1
C4 C 0.9303(3) 0.09288(8) 0.31825(18) 0.0398(8) Uani 1 1 d . A .
H4 H 0.9548 0.0699 0.3131 0.048 Uiso 1 1 calc R G 1
C5 C 1.0247(3) 0.11755(9) 0.34197(17) 0.0366(7) Uani 1 1 d . . .
H5 H 1.1136 0.1114 0.3517 0.044 Uiso 1 1 calc R A 1
C6 C 0.9877(3) 0.15104(8) 0.35129(16) 0.0339(7) Uani 1 1 d . A .
H6 H 1.0526 0.1675 0.3671 0.041 Uiso 1 1 calc R H 1
C7 C 0.7425(3) 0.19729(9) 0.43772(18) 0.0402(8) Uani 1 1 d . . .
C8 C 0.7734(3) 0.16935(9) 0.48163(18) 0.0415(8) Uani 1 1 d . A .
H8 H 0.8315 0.1527 0.4695 0.050 Uiso 1 1 calc R . .
C9 C 0.7207(4) 0.16537(12) 0.5430(2) 0.0572(11) Uani 1 1 d . . .
H9 H 0.7425 0.1461 0.5725 0.069 Uiso 1 1 calc R A .
C10 C 0.6369(5) 0.18935(15) 0.5609(3) 0.0713(14) Uani 1 1 d . A .
H10 H 0.6003 0.1866 0.6028 0.086 Uiso 1 1 calc R . .
C11 C 0.6062(5) 0.21715(15) 0.5186(3) 0.0765(15) Uani 1 1 d . . .
H11 H 0.5490 0.2338 0.5316 0.092 Uiso 1 1 calc R A .
C12 C 0.6574(4) 0.22130(11) 0.4572(2) 0.0617(12) Uani 1 1 d . A .
H12 H 0.6346 0.2406 0.4279 0.074 Uiso 1 1 calc R . .
C13 C 0.9466(5) 0.22773(9) 0.37821(19) 0.0528(10) Uani 1 1 d . . .
C14 C 0.9847(5) 0.24984(10) 0.3284(2) 0.0650(13) Uani 1 1 d . A .
H14 H 0.9307 0.2527 0.2832 0.078 Uiso 1 1 calc R . .
C15 C 1.0994(7) 0.26755(11) 0.3438(3) 0.092(2) Uani 1 1 d . . .
H15 H 1.1235 0.2827 0.3095 0.111 Uiso 1 1 calc R A .
C16 C 1.1788(8) 0.26345(16) 0.4083(3) 0.124(3) Uani 1 1 d . A .
H16 H 1.2576 0.2758 0.4187 0.149 Uiso 1 1 calc R . .
C17 C 1.1449(7) 0.24155(18) 0.4582(3) 0.127(3) Uani 1 1 d . . .
H17 H 1.2007 0.2385 0.5027 0.152 Uiso 1 1 calc R A .
C18 C 1.0296(6) 0.22406(13) 0.4434(2) 0.0862(19) Uani 1 1 d . A .
H18 H 1.0061 0.2092 0.4784 0.103 Uiso 1 1 calc R . .
C19 C 1.0590(3) 0.20599(8) 0.16804(16) 0.0315(7) Uani 1 1 d . A .
C20 C 1.1671(4) 0.22637(9) 0.16769(18) 0.0446(8) Uani 1 1 d . . .
H20 H 1.2517 0.2171 0.1794 0.054 Uiso 1 1 calc R A .
C21 C 1.1495(5) 0.26074(10) 0.1498(2) 0.0656(13) Uani 1 1 d . A .
H21 H 1.2225 0.2750 0.1500 0.079 Uiso 1 1 calc R . .
C22 C 1.0250(6) 0.27394(11) 0.1316(2) 0.0717(15) Uani 1 1 d . . .
H22 H 1.0132 0.2972 0.1191 0.086 Uiso 1 1 calc R A .
C23 C 0.9211(5) 0.25381(11) 0.1317(2) 0.0676(13) Uani 1 1 d . A .
H23 H 0.8366 0.2630 0.1188 0.081 Uiso 1 1 calc R . .
C24 C 0.9363(4) 0.22037(9) 0.15007(19) 0.0466(9) Uani 1 1 d . . .
H24 H 0.8619 0.2067 0.1506 0.056 Uiso 1 1 calc R A .
C25 C 1.2249(3) 0.15990(8) 0.25714(18) 0.0354(7) Uani 1 1 d . A .
C26 C 1.3075(3) 0.13212(9) 0.2592(2) 0.0442(8) Uani 1 1 d . . .
H26 H 1.2906 0.1151 0.2234 0.053 Uiso 1 1 calc R A .
C27 C 1.4142(3) 0.12906(11) 0.3130(2) 0.0558(11) Uani 1 1 d . A .
H27 H 1.4698 0.1100 0.3141 0.067 Uiso 1 1 calc R . .
C28 C 1.4398(4) 0.15340(12) 0.3645(2) 0.0615(12) Uani 1 1 d . . .
H28 H 1.5122 0.1510 0.4019 0.074 Uiso 1 1 calc R A .
C29 C 1.3604(4) 0.18145(11) 0.3623(2) 0.0576(11) Uani 1 1 d . A .
H29 H 1.3795 0.1987 0.3975 0.069 Uiso 1 1 calc R . .
C30 C 1.2533(3) 0.18457(9) 0.30904(19) 0.0433(8) Uani 1 1 d . . .
H30 H 1.1987 0.2038 0.3081 0.052 Uiso 1 1 calc R A .
C31 C 1.1209(3) 0.14153(8) 0.11465(19) 0.0375(7) Uani 1 1 d . A .
C32 C 1.1574(4) 0.15859(10) 0.0546(2) 0.0529(10) Uani 1 1 d . . .
H32 H 1.1643 0.1824 0.0492 0.064 Uiso 1 1 calc R A .
C33 C 1.1816(5) 0.13369(13) 0.0050(3) 0.0729(14) Uani 1 1 d . A .
H33 H 1.2064 0.1380 -0.0398 0.087 Uiso 1 1 calc R . .
C34 C 1.1626(4) 0.10166(13) 0.0332(3) 0.0703(14) Uani 1 1 d . . .
H34 H 1.1738 0.0805 0.0111 0.084 Uiso 1 1 calc R A .
C35 C 1.1240(4) 0.10598(10) 0.1002(2) 0.0515(9) Uani 1 1 d . A .
H35 H 1.1036 0.0883 0.1304 0.062 Uiso 1 1 calc R . .
C36 C 0.8144(3) 0.13163(9) 0.04650(17) 0.0383(7) Uani 1 1 d . A .
C37 C 0.8276(4) 0.10307(11) 0.00218(19) 0.0512(10) Uani 1 1 d . . .
H37 H 0.8145 0.0800 0.0135 0.061 Uiso 1 1 calc R A .
C38 C 0.8634(4) 0.11510(13) -0.0614(2) 0.0633(12) Uani 1 1 d . A .
H38 H 0.8797 0.1014 -0.0999 0.076 Uiso 1 1 calc R . .
C39 C 0.8709(5) 0.15044(13) -0.0583(2) 0.0653(12) Uani 1 1 d . . .
H39 H 0.8922 0.1648 -0.0946 0.078 Uiso 1 1 calc R A .
C40 C 0.8415(4) 0.16129(10) 0.00799(18) 0.0496(9) Uani 1 1 d . A .
H40 H 0.8400 0.1841 0.0240 0.060 Uiso 1 1 calc R . .
C41 C 0.6361(3) 0.16408(8) 0.11429(17) 0.0343(7) Uani 1 1 d . A .
C42 C 0.5562(3) 0.16386(10) 0.0475(2) 0.0463(9) Uani 1 1 d . . .
H42 H 0.5696 0.1476 0.0128 0.056 Uiso 1 1 calc R A .
C43 C 0.4577(4) 0.18731(11) 0.0320(2) 0.0572(11) Uani 1 1 d . A .
H43 H 0.4035 0.1872 -0.0135 0.069 Uiso 1 1 calc R . .
C44 C 0.4380(4) 0.21091(11) 0.0827(3) 0.0606(12) Uani 1 1 d . . .
H44 H 0.3699 0.2270 0.0719 0.073 Uiso 1 1 calc R A .
C45 C 0.5155(4) 0.21144(10) 0.1485(2) 0.0518(10) Uani 1 1 d . A .
H45 H 0.5013 0.2278 0.1831 0.062 Uiso 1 1 calc R . .
C46 C 0.6155(3) 0.18781(8) 0.16449(19) 0.0387(8) Uani 1 1 d . . .
H46 H 0.6696 0.1881 0.2100 0.046 Uiso 1 1 calc R A .
C47 C 0.6756(3) 0.09299(8) 0.13790(16) 0.0343(7) Uani 1 1 d . A .
C48 C 0.5481(3) 0.09323(9) 0.14908(18) 0.0385(8) Uani 1 1 d . . .
H48 H 0.5011 0.1139 0.1455 0.046 Uiso 1 1 calc R A .
C49 C 0.4890(4) 0.06341(9) 0.1654(2) 0.0465(9) Uani 1 1 d . A .
H49 H 0.4022 0.0638 0.1736 0.056 Uiso 1 1 calc R . .
C50 C 0.5559(4) 0.03336(10) 0.1698(2) 0.0500(9) Uani 1 1 d . . .
H50 H 0.5155 0.0131 0.1817 0.060 Uiso 1 1 calc R A .
C51 C 0.6813(4) 0.03225(9) 0.1571(2) 0.0505(10) Uani 1 1 d . A .
H51 H 0.7260 0.0112 0.1587 0.061 Uiso 1 1 calc R . .
C52 C 0.7418(3) 0.06211(9) 0.14181(18) 0.0426(8) Uani 1 1 d . . .
H52 H 0.8288 0.0615 0.1340 0.051 Uiso 1 1 calc R A .
C53 C 0.6202(3) 0.04617(7) 0.63884(15) 0.0271(6) Uani 1 1 d . . .
C54 C 0.6383(3) 0.01109(7) 0.64335(17) 0.0312(7) Uani 1 1 d . . .
H54 H 0.6194 -0.0006 0.6839 0.037 Uiso 1 1 calc R . .
C55 C 0.6831(3) -0.00717(8) 0.59038(17) 0.0351(7) Uani 1 1 d . B .
C56 C 0.7092(3) 0.00840(8) 0.52987(17) 0.0378(7) Uani 1 1 d . . .
H56 H 0.7401 -0.0042 0.4938 0.045 Uiso 1 1 calc R . .
C57 C 0.6891(3) 0.04303(8) 0.52331(16) 0.0326(7) Uani 1 1 d . . .
C58 C 0.6468(3) 0.06135(8) 0.57676(16) 0.0301(6) Uani 1 1 d . . .
H58 H 0.6354 0.0852 0.5710 0.036 Uiso 1 1 calc R . .
C59 C 0.7056(4) -0.04453(9) 0.5994(2) 0.0512(10) Uani 1 1 d D . .
C60 C 0.7214(4) 0.06098(10) 0.45982(19) 0.0462(9) Uani 1 1 d . . .
C61 C 0.6365(3) 0.10508(8) 0.71305(15) 0.0325(7) Uani 1 1 d . . .
C62 C 0.7701(3) 0.10707(8) 0.71482(16) 0.0351(7) Uani 1 1 d . . .
H62 H 0.8137 0.0880 0.6997 0.042 Uiso 1 1 calc R . .
C63 C 0.8418(4) 0.13596(9) 0.73784(18) 0.0433(8) Uani 1 1 d . C .
C64 C 0.7812(4) 0.16423(9) 0.75852(19) 0.0515(10) Uani 1 1 d . . .
H64 H 0.8288 0.1843 0.7725 0.062 Uiso 1 1 calc R . .
C65 C 0.6490(4) 0.16282(9) 0.75851(19) 0.0500(10) Uani 1 1 d . D .
C66 C 0.5787(4) 0.13365(8) 0.73642(18) 0.0406(8) Uani 1 1 d . . .
H66 H 0.4884 0.1333 0.7373 0.049 Uiso 1 1 calc R . .
C67 C 0.9839(4) 0.13576(10) 0.7404(2) 0.0601(11) Uani 1 1 d D . .
C68 C 0.5798(5) 0.19272(11) 0.7831(3) 0.0774(15) Uani 1 1 d D . .
C69 C 0.5798(3) 0.05256(7) 0.77714(15) 0.0278(6) Uani 1 1 d . . .
C70 C 0.4929(3) 0.05954(8) 0.82325(16) 0.0322(7) Uani 1 1 d . . .
H70 H 0.4150 0.0712 0.8048 0.039 Uiso 1 1 calc R . .
C71 C 0.5152(3) 0.05029(8) 0.89449(17) 0.0373(7) Uani 1 1 d . . .
C72 C 0.6264(4) 0.03329(9) 0.92318(18) 0.0427(8) Uani 1 1 d . . .
H72 H 0.6416 0.0266 0.9718 0.051 Uiso 1 1 calc R . .
C73 C 0.7157(3) 0.02620(8) 0.87970(18) 0.0395(8) Uani 1 1 d . E .
C74 C 0.6928(3) 0.03563(8) 0.80814(17) 0.0322(7) Uani 1 1 d . . .
H74 H 0.7558 0.0304 0.7795 0.039 Uiso 1 1 calc R . .
C75 C 0.4188(4) 0.05958(10) 0.93972(19) 0.0514(10) Uani 1 1 d . . .
C76 C 0.8382(4) 0.00849(11) 0.9090(2) 0.0580(11) Uani 1 1 d D . .
C77 C 0.4065(3) 0.07336(8) 0.66251(15) 0.0311(7) Uani 1 1 d . . .
C78 C 0.3145(3) 0.04861(8) 0.67046(17) 0.0355(7) Uani 1 1 d . . .
H78 H 0.3407 0.0294 0.6994 0.043 Uiso 1 1 calc R . .
C79 C 0.1861(3) 0.05129(9) 0.63739(19) 0.0419(8) Uani 1 1 d . . .
C80 C 0.1443(3) 0.07914(10) 0.59481(19) 0.0458(9) Uani 1 1 d . . .
H80 H 0.0564 0.0812 0.5723 0.055 Uiso 1 1 calc R . .
C81 C 0.2332(3) 0.10373(9) 0.58605(17) 0.0410(8) Uani 1 1 d . . .
C82 C 0.3619(3) 0.10063(8) 0.61868(16) 0.0350(7) Uani 1 1 d . . .
H82 H 0.4215 0.1177 0.6108 0.042 Uiso 1 1 calc R . .
C83 C 0.0892(4) 0.02469(12) 0.6470(3) 0.0599(11) Uani 1 1 d . . .
C84 C 0.1945(4) 0.13437(11) 0.5411(2) 0.0557(11) Uani 1 1 d . . .
B1 B 0.5594(3) 0.06876(8) 0.69726(18) 0.0281(7) Uani 1 1 d . . .
H1 H 0.971(4) 0.1033(9) 0.194(2) 0.101(17) Uiso 1 1 d D . .

loop_
_atom_site_aniso_label
_atom_site_aniso_U_11
_atom_site_aniso_U_22
_atom_site_aniso_U_33
_atom_site_aniso_U_23
_atom_site_aniso_U_13
_atom_site_aniso_U_12
Ru1 0.02211(17) 0.0197(2) 0.02204(17) 0.00002(14) 0.00322(11) 0.00068(15)
Fe1 0.0509(3) 0.0425(3) 0.0352(3) -0.0110(2) 0.0208(2) -0.0109(2)
P1 0.0736(7) 0.0335(5) 0.0277(4) -0.0017(4) -0.0036(4) 0.0155(4)
P2 0.0241(4) 0.0282(4) 0.0300(4) 0.0005(3) 0.0056(3) -0.0013(3)
P3 0.0278(4) 0.0351(4) 0.0249(4) -0.0033(3) 0.0032(3) -0.0049(3)
F1 0.082(4) 0.022(2) 0.218(8) 0.022(3) -0.034(5) -0.020(2)
F2 0.160(5) 0.045(2) 0.065(3) 0.011(2) 0.063(3) 0.053(3)
F3 0.116(4) 0.0267(17) 0.048(2) 0.0072(14) 0.002(2) 0.028(2)
F4 0.152(3) 0.0608(15) 0.0338(12) -0.0003(11) 0.0324(15) 0.0004(16)
F5 0.0579(16) 0.162(3) 0.0739(18) 0.0541(19) 0.0200(14) -0.0199(18)
F6 0.0981(19) 0.0499(13) 0.0493(13) 0.0173(10) 0.0284(13) 0.0154(13)
F7 0.098(6) 0.098(6) 0.138(9) -0.047(5) 0.029(6) -0.069(5)
F8 0.056(5) 0.150(10) 0.163(9) 0.111(9) -0.034(6) -0.030(6)
F9 0.068(4) 0.086(5) 0.086(5) -0.023(4) 0.035(3) -0.009(4)
F10 0.301(12) 0.137(6) 0.088(5) -0.001(4) 0.079(6) 0.143(8)
F11 0.077(3) 0.057(3) 0.163(6) -0.051(3) -0.016(3) 0.027(3)
F12 0.118(5) 0.022(2) 0.271(9) -0.043(4) 0.008(5) 0.003(2)
F13 0.0365(18) 0.081(3) 0.130(4) 0.031(3) -0.013(2) -0.0023(17)
F14 0.070(3) 0.193(5) 0.099(3) 0.106(4) -0.011(2) 0.013(3)
F15 0.103(4) 0.080(3) 0.155(5) -0.008(3) -0.049(4) 0.056(3)
F16 0.0593(17) 0.193(4) 0.0649(18) -0.045(2) 0.0294(14) -0.017(2)
F17 0.166(3) 0.123(3) 0.073(2) 0.0329(19) 0.077(2) 0.034(2)
F18 0.123(3) 0.0724(19) 0.126(3) -0.0505(18) 0.074(2) -0.0225(17)
F19 0.0541(16) 0.090(2) 0.184(4) -0.025(2) 0.056(2) -0.0089(15)
F20 0.0573(17) 0.105(2) 0.130(3) 0.049(2) -0.0088(17) -0.0304(16)
F21 0.091(2) 0.107(2) 0.109(3) -0.039(2) 0.0099(19) -0.0393(19)
F22 0.0598(17) 0.132(3) 0.093(2) 0.0580(19) -0.0004(15) 0.0411(17)
F23 0.0827(18) 0.0790(17) 0.0486(14) 0.0219(12) 0.0155(13) 0.0210(14)
F24 0.157(3) 0.0495(15) 0.0658(17) 0.0031(13) -0.0250(18) 0.0415(17)
F7A 0.046(4) 0.137(9) 0.104(7) -0.075(7) 0.006(5) -0.010(5)
F8A 0.041(5) 0.057(5) 0.178(11) -0.050(7) 0.002(6) -0.005(4)
F9A 0.099(9) 0.176(15) 0.167(15) 0.123(12) 0.060(10) 0.000(9)
C1 0.0434(18) 0.0302(16) 0.0234(15) -0.0016(12) 0.0035(13) 0.0013(14)
C2 0.0337(16) 0.0380(18) 0.0263(15) 0.0013(13) 0.0092(13) -0.0004(13)
C3 0.0429(19) 0.0331(17) 0.0332(17) 0.0014(13) 0.0094(14) -0.0094(14)
C4 0.050(2) 0.0279(17) 0.0417(19) 0.0021(14) 0.0075(16) 0.0007(15)
C5 0.0355(17) 0.0416(19) 0.0312(16) 0.0028(14) 0.0017(14) 0.0051(14)
C6 0.0381(17) 0.0362(17) 0.0240(15) 0.0018(13) -0.0044(13) -0.0044(14)
C7 0.0414(19) 0.0409(19) 0.0351(18) -0.0082(14) -0.0024(15) 0.0061(15)
C8 0.0423(19) 0.047(2) 0.0337(18) -0.0040(15) 0.0035(15) -0.0008(16)
C9 0.062(3) 0.068(3) 0.040(2) -0.0066(19) 0.0054(19) -0.022(2)
C10 0.064(3) 0.101(4) 0.054(3) -0.031(3) 0.024(2) -0.021(3)
C11 0.059(3) 0.093(4) 0.079(4) -0.042(3) 0.013(3) 0.009(3)
C12 0.062(3) 0.064(3) 0.055(3) -0.019(2) -0.001(2) 0.020(2)
C13 0.102(3) 0.0276(18) 0.0311(18) -0.0041(14) 0.017(2) -0.0039(19)
C14 0.125(4) 0.033(2) 0.045(2) 0.0057(17) 0.040(3) 0.016(2)
C15 0.174(6) 0.033(2) 0.092(4) -0.006(2) 0.087(4) -0.024(3)
C16 0.202(7) 0.114(5) 0.072(4) -0.049(3) 0.064(4) -0.114(5)
C17 0.176(6) 0.161(6) 0.045(3) -0.028(3) 0.021(3) -0.130(5)
C18 0.133(5) 0.091(4) 0.033(2) -0.006(2) 0.007(2) -0.073(3)
C19 0.0412(18) 0.0288(16) 0.0246(15) -0.0008(12) 0.0055(13) 0.0025(13)
C20 0.061(2) 0.0374(19) 0.0376(19) 0.0005(15) 0.0144(17) -0.0112(17)
C21 0.116(4) 0.043(2) 0.041(2) -0.0015(18) 0.021(2) -0.030(3)
C22 0.140(5) 0.036(2) 0.036(2) 0.0060(17) 0.006(3) 0.018(3)
C23 0.094(4) 0.042(2) 0.057(3) -0.002(2) -0.014(2) 0.025(2)
C24 0.050(2) 0.045(2) 0.041(2) -0.0066(16) -0.0035(16) 0.0119(17)
C25 0.0239(15) 0.0354(17) 0.0464(19) 0.0072(14) 0.0046(14) -0.0019(13)
C26 0.0278(16) 0.045(2) 0.060(2) 0.0108(17) 0.0076(16) 0.0003(15)
C27 0.0283(18) 0.059(3) 0.079(3) 0.023(2) 0.0065(18) 0.0047(17)
C28 0.0291(19) 0.083(3) 0.066(3) 0.021(2) -0.0096(18) -0.003(2)
C29 0.043(2) 0.068(3) 0.054(2) 0.003(2) -0.0110(18) -0.014(2)
C30 0.0350(18) 0.045(2) 0.046(2) 0.0023(16) -0.0041(15) -0.0061(15)
C31 0.0316(17) 0.0368(18) 0.0466(19) -0.0092(15) 0.0141(15) -0.0038(13)
C32 0.057(2) 0.056(2) 0.054(2) -0.0177(18) 0.033(2) -0.0217(19)
C33 0.066(3) 0.089(4) 0.076(3) -0.037(3) 0.048(3) -0.024(3)
C34 0.058(3) 0.070(3) 0.090(3) -0.042(3) 0.032(2) 0.001(2)
C35 0.048(2) 0.042(2) 0.066(3) -0.0108(18) 0.0152(19) 0.0044(17)
C36 0.0383(18) 0.048(2) 0.0275(16) -0.0056(14) 0.0040(13) -0.0071(15)
C37 0.057(2) 0.062(2) 0.0367(19) -0.0211(18) 0.0157(17) -0.0230(19)
C38 0.071(3) 0.088(3) 0.033(2) -0.021(2) 0.0150(19) -0.019(2)
C39 0.086(3) 0.084(3) 0.0284(19) 0.003(2) 0.015(2) -0.007(3)
C40 0.059(2) 0.059(2) 0.0310(18) 0.0050(16) 0.0074(17) -0.0028(19)
C41 0.0275(16) 0.0354(17) 0.0383(18) 0.0055(14) 0.0009(13) -0.0044(13)
C42 0.0364(19) 0.052(2) 0.047(2) -0.0006(17) -0.0045(16) -0.0053(16)
C43 0.037(2) 0.066(3) 0.063(3) 0.014(2) -0.0087(18) -0.0015(19)
C44 0.034(2) 0.062(3) 0.085(3) 0.023(2) 0.010(2) 0.0080(18)
C45 0.042(2) 0.046(2) 0.071(3) 0.0027(19) 0.019(2) 0.0033(17)
C46 0.0342(17) 0.0394(19) 0.0431(19) 0.0003(15) 0.0082(15) -0.0044(14)
C47 0.0389(18) 0.0364(17) 0.0257(15) -0.0046(13) 0.0005(13) -0.0077(14)
C48 0.0397(18) 0.0379(18) 0.0371(18) -0.0017(14) 0.0040(14) -0.0074(14)
C49 0.045(2) 0.047(2) 0.048(2) -0.0027(17) 0.0073(17) -0.0143(17)
C50 0.060(2) 0.040(2) 0.047(2) -0.0031(16) 0.0012(18) -0.0177(18)
C51 0.070(3) 0.0295(18) 0.048(2) -0.0083(15) -0.0008(19) -0.0029(17)
C52 0.0404(19) 0.043(2) 0.043(2) -0.0111(15) 0.0020(15) -0.0042(15)
C53 0.0248(14) 0.0285(15) 0.0275(15) 0.0000(12) 0.0028(12) -0.0003(12)
C54 0.0324(16) 0.0284(16) 0.0327(16) 0.0037(12) 0.0054(13) -0.0011(12)
C55 0.0404(18) 0.0281(16) 0.0364(17) -0.0024(13) 0.0060(14) 0.0033(13)
C56 0.0437(19) 0.0380(18) 0.0328(17) -0.0045(14) 0.0099(14) 0.0051(15)
C57 0.0358(17) 0.0354(17) 0.0266(15) 0.0005(13) 0.0052(13) -0.0008(13)
C58 0.0333(16) 0.0266(15) 0.0294(15) 0.0037(12) 0.0022(13) 0.0009(12)
C59 0.071(3) 0.038(2) 0.047(2) -0.0013(17) 0.020(2) 0.0047(19)
C60 0.057(2) 0.050(2) 0.0336(18) 0.0023(16) 0.0144(17) 0.0035(18)
C61 0.0460(19) 0.0283(16) 0.0222(14) 0.0039(12) 0.0033(13) -0.0008(14)
C62 0.049(2) 0.0303(16) 0.0262(15) 0.0015(12) 0.0064(14) -0.0055(14)
C63 0.060(2) 0.0387(19) 0.0305(17) 0.0008(14) 0.0075(16) -0.0163(17)
C64 0.080(3) 0.036(2) 0.0361(19) -0.0010(15) 0.0015(19) -0.0171(19)
C65 0.080(3) 0.0289(18) 0.038(2) -0.0050(14) 0.0002(19) 0.0053(18)
C66 0.054(2) 0.0291(17) 0.0367(17) 0.0000(14) 0.0037(15) 0.0048(15)
C67 0.067(3) 0.054(3) 0.060(3) -0.013(2) 0.016(2) -0.028(2)
C68 0.114(5) 0.040(2) 0.071(3) -0.017(2) -0.002(3) 0.008(3)
C69 0.0314(15) 0.0236(14) 0.0272(15) 0.0010(11) 0.0018(12) -0.0029(12)
C70 0.0402(18) 0.0291(16) 0.0271(15) -0.0022(12) 0.0049(13) -0.0002(13)
C71 0.051(2) 0.0329(17) 0.0278(16) -0.0037(13) 0.0075(15) -0.0097(15)
C72 0.056(2) 0.0406(19) 0.0274(16) 0.0029(14) -0.0034(16) -0.0165(16)
C73 0.0390(18) 0.0347(18) 0.0391(18) 0.0055(14) -0.0088(15) -0.0077(14)
C74 0.0303(16) 0.0292(16) 0.0350(17) 0.0041(13) 0.0003(13) -0.0026(12)
C75 0.067(3) 0.058(2) 0.0324(19) -0.0065(17) 0.0168(18) -0.005(2)
C76 0.054(2) 0.057(3) 0.055(2) 0.022(2) -0.011(2) 0.001(2)
C77 0.0380(17) 0.0318(16) 0.0234(14) -0.0015(12) 0.0047(13) 0.0057(13)
C78 0.0339(17) 0.0397(18) 0.0323(17) -0.0016(14) 0.0035(13) 0.0073(14)
C79 0.0328(17) 0.050(2) 0.0409(19) -0.0074(16) 0.0017(15) 0.0043(15)
C80 0.0359(19) 0.062(2) 0.0373(19) -0.0065(17) -0.0008(15) 0.0135(17)
C81 0.047(2) 0.050(2) 0.0250(16) 0.0008(14) 0.0017(14) 0.0181(17)
C82 0.0415(18) 0.0364(17) 0.0262(15) -0.0018(13) 0.0032(13) 0.0083(14)
C83 0.034(2) 0.071(3) 0.072(3) -0.002(2) 0.0006(19) -0.0020(19)
C84 0.061(3) 0.065(3) 0.038(2) 0.0074(19) -0.0012(18) 0.025(2)
B1 0.0331(18) 0.0245(16) 0.0265(17) 0.0039(13) 0.0050(14) 0.0029(14)

loop_
_atom_type_symbol
_atom_type_description
_atom_type_scat_dispersion_real
_atom_type_scat_dispersion_imag
_atom_type_scat_source
C C 0.0033 0.0016 'International Tables Vol C Tables 4.2.6.8 and 6.1.1.4'
H H 0.0000 0.0000 'International Tables Vol C Tables 4.2.6.8 and 6.1.1.4'
Ru Ru -1.2594 0.8363 'International Tables Vol C Tables 4.2.6.8 and 6.1.1.4'
Fe Fe 0.3463 0.8444 'International Tables Vol C Tables 4.2.6.8 and 6.1.1.4'
P P 0.1023 0.0942 'International Tables Vol C Tables 4.2.6.8 and 6.1.1.4'
F F 0.0171 0.0103 'International Tables Vol C Tables 4.2.6.8 and 6.1.1.4'
B B 0.0013 0.0007 'International Tables Vol C Tables 4.2.6.8 and 6.1.1.4'

loop_
_geom_angle_atom_site_label_1
_geom_angle_atom_site_label_2
_geom_angle_atom_site_label_3
_geom_angle
_geom_angle_site_symmetry_1
_geom_angle_site_symmetry_3
_geom_angle_publ_flag
C4 Ru1 C5 37.45(12) . . ?
C4 Ru1 C3 36.97(12) . . ?
C5 Ru1 C3 66.42(12) . . ?
C4 Ru1 C6 65.77(12) . . ?
C5 Ru1 C6 36.27(12) . . ?
C3 Ru1 C6 76.51(12) . . ?
C4 Ru1 C2 65.76(12) . . ?
C5 Ru1 C2 77.09(12) . . ?
C3 Ru1 C2 36.23(11) . . ?
C6 Ru1 C2 63.70(11) . . ?
C4 Ru1 P2 130.58(10) . . ?
C5 Ru1 P2 100.32(9) . . ?
C3 Ru1 P2 166.66(9) . . ?
C6 Ru1 P2 93.71(9) . . ?
C2 Ru1 P2 145.64(8) . . ?
C4 Ru1 P3 123.79(9) . . ?
C5 Ru1 P3 161.23(9) . . ?
C3 Ru1 P3 96.82(9) . . ?
C6 Ru1 P3 151.62(9) . . ?
C2 Ru1 P3 94.48(8) . . ?
P2 Ru1 P3 96.03(3) . . ?
C4 Ru1 C1 76.90(12) . . ?
C5 Ru1 C1 64.77(11) . . ?
C3 Ru1 C1 64.29(11) . . ?
C6 Ru1 C1 35.29(11) . . ?
C2 Ru1 C1 35.06(11) . . ?
P2 Ru1 C1 112.47(8) . . ?
P3 Ru1 C1 116.92(8) . . ?
C4 Ru1 H1 82.0(18) . . ?
C5 Ru1 H1 95.7(18) . . ?
C3 Ru1 H1 100.6(18) . . ?
C6 Ru1 H1 129.6(18) . . ?
C2 Ru1 H1 135.7(18) . . ?
P2 Ru1 H1 78.5(18) . . ?
P3 Ru1 H1 78.5(18) . . ?
C1 Ru1 H1 158.5(18) . . ?
C1 Ru1A C2 38.86(12) . . ?
C1 Ru1A C6 38.48(12) . . ?
C2 Ru1A C6 67.61(13) . . ?
C1 Ru1A P3 131.57(11) . . ?
C2 Ru1A P3 99.42(10) . . ?
C6 Ru1A P3 166.70(11) . . ?
C1 Ru1A P2 124.84(11) . . ?
C2 Ru1A P2 163.20(11) . . ?
C6 Ru1A P2 96.26(10) . . ?
P3 Ru1A P2 96.90(6) . . ?
C1 Ru1A C3 65.97(12) . . ?
C2 Ru1A C3 35.63(12) . . ?
C6 Ru1A C3 74.81(12) . . ?
P3 Ru1A C3 92.96(9) . . ?
P2 Ru1A C3 147.25(10) . . ?
C1 Ru1A C5 65.47(12) . . ?
C2 Ru1A C5 75.36(12) . . ?
C6 Ru1A C5 34.77(12) . . ?
P3 Ru1A C5 141.63(10) . . ?
P2 Ru1A C5 94.15(10) . . ?
C3 Ru1A C5 60.42(12) . . ?
C1 Ru1A C4 75.26(12) . . ?
C2 Ru1A C4 62.12(12) . . ?
C6 Ru1A C4 61.33(12) . . ?
P3 Ru1A C4 110.77(10) . . ?
P2 Ru1A C4 115.23(10) . . ?
C3 Ru1A C4 32.87(11) . . ?
C5 Ru1A C4 32.91(11) . . ?
C1 Ru1A H1 140.5(14) . . ?
C2 Ru1A H1 118.6(14) . . ?
C6 Ru1A H1 111.7(14) . . ?
P3 Ru1A H1 71.1(14) . . ?
P2 Ru1A H1 70.7(14) . . ?
C3 Ru1A H1 83.3(14) . . ?
C5 Ru1A H1 78.2(14) . . ?
C4 Ru1A H1 65.7(14) . . ?
C31 Fe1 C35 41.58(14) . . ?
C31 Fe1 C36 108.67(13) . . ?
C35 Fe1 C36 114.03(15) . . ?
C31 Fe1 C40 112.64(14) . . ?
C35 Fe1 C40 144.85(15) . . ?
C36 Fe1 C40 41.58(14) . . ?
C31 Fe1 C32 41.62(14) . . ?
C35 Fe1 C32 69.27(17) . . ?
C36 Fe1 C32 134.25(14) . . ?
C40 Fe1 C32 108.25(17) . . ?
C31 Fe1 C37 135.23(14) . . ?
C35 Fe1 C37 110.63(17) . . ?
C36 Fe1 C37 41.13(14) . . ?
C40 Fe1 C37 68.92(17) . . ?
C32 Fe1 C37 175.22(14) . . ?
C31 Fe1 C39 143.62(17) . . ?
C35 Fe1 C39 173.91(17) . . ?
C36 Fe1 C39 68.95(16) . . ?
C40 Fe1 C39 40.78(16) . . ?
C32 Fe1 C39 112.85(19) . . ?
C37 Fe1 C39 67.77(18) . . ?
C31 Fe1 C33 69.23(17) . . ?
C35 Fe1 C33 68.4(2) . . ?
C36 Fe1 C33 174.02(17) . . ?
C40 Fe1 C33 133.4(2) . . ?
C32 Fe1 C33 40.60(16) . . ?
C37 Fe1 C33 144.10(16) . . ?
C39 Fe1 C33 109.2(2) . . ?
C31 Fe1 C38 175.30(16) . . ?
C35 Fe1 C38 135.28(18) . . ?
C36 Fe1 C38 68.71(15) . . ?
C40 Fe1 C38 68.24(18) . . ?
C32 Fe1 C38 142.97(17) . . ?
C37 Fe1 C38 40.30(15) . . ?
C39 Fe1 C38 39.83(19) . . ?
C33 Fe1 C38 113.78(18) . . ?
C31 Fe1 C34 69.01(16) . . ?
C35 Fe1 C34 40.68(17) . . ?
C36 Fe1 C34 145.34(18) . . ?
C40 Fe1 C34 172.81(19) . . ?
C32 Fe1 C34 67.99(18) . . ?
C37 Fe1 C34 115.25(18) . . ?
C39 Fe1 C34 134.04(19) . . ?
C33 Fe1 C34 39.9(2) . . ?
C38 Fe1 C34 110.73(19) . . ?
C13 P1 C7 102.94(16) . . ?
C13 P1 C1 102.07(17) . . ?
C7 P1 C1 99.63(15) . . ?
C31 P2 C19 103.72(15) . . ?
C31 P2 C25 102.71(16) . . ?
C19 P2 C25 102.84(14) . . ?
C31 P2 Ru1A 123.55(11) . . ?
C19 P2 Ru1A 109.08(11) . . ?
C25 P2 Ru1A 112.76(11) . . ?
C31 P2 Ru1 114.71(11) . . ?
C19 P2 Ru1 121.75(11) . . ?
C25 P2 Ru1 108.94(11) . . ?
Ru1A P2 Ru1 12.83(3) . . ?
C36 P3 C41 98.70(16) . . ?
C36 P3 C47 104.86(15) . . ?
C41 P3 C47 102.50(15) . . ?
C36 P3 Ru1A 125.67(11) . . ?
C41 P3 Ru1A 110.25(11) . . ?
C47 P3 Ru1A 111.94(11) . . ?
C36 P3 Ru1 121.67(11) . . ?
C41 P3 Ru1 122.65(11) . . ?
C47 P3 Ru1 103.93(10) . . ?
Ru1A P3 Ru1 12.79(3) . . ?
C2 C1 C6 116.8(3) . . ?
C2 C1 P1 117.8(2) . . ?
C6 C1 P1 125.4(2) . . ?
C2 C1 Ru1A 72.00(17) . . ?
C6 C1 Ru1A 74.14(18) . . ?
P1 C1 Ru1A 123.34(16) . . ?
C2 C1 Ru1 68.72(17) . . ?
C6 C1 Ru1 68.12(17) . . ?
P1 C1 Ru1 134.24(15) . . ?
Ru1A C1 Ru1 10.92(4) . . ?
C3 C2 C1 121.3(3) . . ?
C3 C2 Ru1A 81.72(19) . . ?
C1 C2 Ru1A 69.14(18) . . ?
C3 C2 Ru1 69.09(18) . . ?
C1 C2 Ru1 76.22(18) . . ?
Ru1A C2 Ru1 12.70(4) . . ?
C3 C2 H2 119.3 . . ?
C1 C2 H2 119.3 . . ?
Ru1A C2 H2 120.7 . . ?
Ru1 C2 H2 127.4 . . ?
C4 C3 C2 120.4(3) . . ?
C4 C3 Ru1 69.96(19) . . ?
C2 C3 Ru1 74.68(18) . . ?
C4 C3 Ru1A 79.01(19) . . ?
C2 C3 Ru1A 62.65(17) . . ?
Ru1 C3 Ru1A 12.10(3) . . ?
C4 C3 H3 119.8 . . ?
C2 C3 H3 119.8 . . ?
Ru1 C3 H3 127.6 . . ?
Ru1A C3 H3 130.8 . . ?
C3 C4 C5 119.4(3) . . ?
C3 C4 Ru1 73.08(19) . . ?
C5 C4 Ru1 71.76(19) . . ?
C3 C4 Ru1A 68.12(18) . . ?
C5 C4 Ru1A 69.35(19) . . ?
Ru1 C4 Ru1A 9.29(4) . . ?
C3 C4 H4 120.3 . . ?
C5 C4 H4 120.3 . . ?
Ru1 C4 H4 126.8 . . ?
Ru1A C4 H4 136.0 . . ?
C6 C5 C4 120.0(3) . . ?
C6 C5 Ru1 75.25(18) . . ?
C4 C5 Ru1 70.79(19) . . ?
C6 C5 Ru1A 63.79(17) . . ?
C4 C5 Ru1A 77.7(2) . . ?
Ru1 C5 Ru1A 11.49(3) . . ?
C6 C5 H5 120.0 . . ?
C4 C5 H5 120.0 . . ?
Ru1 C5 H5 125.7 . . ?
Ru1A C5 H5 130.8 . . ?
C5 C6 C1 121.9(3) . . ?
C5 C6 Ru1A 81.44(19) . . ?
C1 C6 Ru1A 67.38(17) . . ?
C5 C6 Ru1 68.48(18) . . ?
C1 C6 Ru1 76.59(17) . . ?
Ru1A C6 Ru1 12.98(4) . . ?
C5 C6 H6 119.0 . . ?
C1 C6 H6 119.0 . . ?
Ru1A C6 H6 123.3 . . ?
Ru1 C6 H6 128.1 . . ?
C8 C7 C12 118.1(4) . . ?
C8 C7 P1 125.1(3) . . ?
C12 C7 P1 116.6(3) . . ?
C9 C8 C7 120.8(4) . . ?
C9 C8 H8 119.6 . . ?
C7 C8 H8 119.6 . . ?
C10 C9 C8 119.9(4) . . ?
C10 C9 H9 120.0 . . ?
C8 C9 H9 120.0 . . ?
C11 C10 C9 120.0(4) . . ?
C11 C10 H10 120.0 . . ?
C9 C10 H10 120.0 . . ?
C10 C11 C12 120.6(4) . . ?
C10 C11 H11 119.7 . . ?
C12 C11 H11 119.7 . . ?
C11 C12 C7 120.5(4) . . ?
C11 C12 H12 119.8 . . ?
C7 C12 H12 119.8 . . ?
C18 C13 C14 117.5(4) . . ?
C18 C13 P1 124.2(3) . . ?
C14 C13 P1 118.2(3) . . ?
C15 C14 C13 120.9(5) . . ?
C15 C14 H14 119.6 . . ?
C13 C14 H14 119.6 . . ?
C16 C15 C14 120.3(4) . . ?
C16 C15 H15 119.9 . . ?
C14 C15 H15 119.9 . . ?
C15 C16 C17 120.3(5) . . ?
C15 C16 H16 119.9 . . ?
C17 C16 H16 119.9 . . ?
C16 C17 C18 119.7(6) . . ?
C16 C17 H17 120.1 . . ?
C18 C17 H17 120.1 . . ?
C17 C18 C13 121.3(4) . . ?
C17 C18 H18 119.3 . . ?
C13 C18 H18 119.3 . . ?
C20 C19 C24 118.9(3) . . ?
C20 C19 P2 121.5(3) . . ?
C24 C19 P2 119.6(3) . . ?
C19 C20 C21 119.1(4) . . ?
C19 C20 H20 120.4 . . ?
C21 C20 H20 120.4 . . ?
C22 C21 C20 120.0(4) . . ?
C22 C21 H21 120.0 . . ?
C20 C21 H21 120.0 . . ?
C23 C22 C21 120.2(4) . . ?
C23 C22 H22 119.9 . . ?
C21 C22 H22 119.9 . . ?
C22 C23 C24 120.7(4) . . ?
C22 C23 H23 119.7 . . ?
C24 C23 H23 119.7 . . ?
C23 C24 C19 121.1(4) . . ?
C23 C24 H24 119.4 . . ?
C19 C24 H24 119.4 . . ?
C30 C25 C26 118.5(3) . . ?
C30 C25 P2 121.4(3) . . ?
C26 C25 P2 119.8(3) . . ?
C27 C26 C25 120.5(4) . . ?
C27 C26 H26 119.7 . . ?
C25 C26 H26 119.7 . . ?
C28 C27 C26 120.2(4) . . ?
C28 C27 H27 119.9 . . ?
C26 C27 H27 119.9 . . ?
C27 C28 C29 119.9(4) . . ?
C27 C28 H28 120.0 . . ?
C29 C28 H28 120.0 . . ?
C28 C29 C30 120.2(4) . . ?
C28 C29 H29 119.9 . . ?
C30 C29 H29 119.9 . . ?
C25 C30 C29 120.6(4) . . ?
C25 C30 H30 119.7 . . ?
C29 C30 H30 119.7 . . ?
C35 C31 C32 106.8(3) . . ?
C35 C31 P2 126.5(3) . . ?
C32 C31 P2 126.7(3) . . ?
C35 C31 Fe1 69.4(2) . . ?
C32 C31 Fe1 69.9(2) . . ?
P2 C31 Fe1 124.10(17) . . ?
C33 C32 C31 108.1(4) . . ?
C33 C32 Fe1 70.6(2) . . ?
C31 C32 Fe1 68.53(19) . . ?
C33 C32 H32 126.0 . . ?
C31 C32 H32 126.0 . . ?
Fe1 C32 H32 126.5 . . ?
C34 C33 C32 108.4(4) . . ?
C34 C33 Fe1 70.2(2) . . ?
C32 C33 Fe1 68.8(2) . . ?
C34 C33 H33 125.8 . . ?
C32 C33 H33 125.8 . . ?
Fe1 C33 H33 126.7 . . ?
C33 C34 C35 108.7(4) . . ?
C33 C34 Fe1 69.9(3) . . ?
C35 C34 Fe1 68.2(2) . . ?
C33 C34 H34 125.7 . . ?
C35 C34 H34 125.7 . . ?
Fe1 C34 H34 127.8 . . ?
C34 C35 C31 108.1(4) . . ?
C34 C35 Fe1 71.1(3) . . ?
C31 C35 Fe1 69.0(2) . . ?
C34 C35 H35 125.9 . . ?
C31 C35 H35 125.9 . . ?
Fe1 C35 H35 125.5 . . ?
C37 C36 C40 107.0(3) . . ?
C37 C36 P3 128.8(3) . . ?
C40 C36 P3 124.2(3) . . ?
C37 C36 Fe1 70.4(2) . . ?
C40 C36 Fe1 69.2(2) . . ?
P3 C36 Fe1 127.59(17) . . ?
C38 C37 C36 108.1(4) . . ?
C38 C37 Fe1 70.1(2) . . ?
C36 C37 Fe1 68.5(2) . . ?
C38 C37 H37 126.0 . . ?
C36 C37 H37 126.0 . . ?
Fe1 C37 H37 127.0 . . ?
C39 C38 C37 108.7(4) . . ?
C39 C38 Fe1 69.8(2) . . ?
C37 C38 Fe1 69.6(2) . . ?
C39 C38 H38 125.7 . . ?
C37 C38 H38 125.7 . . ?
Fe1 C38 H38 126.5 . . ?
C38 C39 C40 108.7(4) . . ?
C38 C39 Fe1 70.3(3) . . ?
C40 C39 Fe1 68.7(2) . . ?
C38 C39 H39 125.7 . . ?
C40 C39 H39 125.7 . . ?
Fe1 C39 H39 126.9 . . ?
C39 C40 C36 107.6(4) . . ?
C39 C40 Fe1 70.5(3) . . ?
C36 C40 Fe1 69.2(2) . . ?
C39 C40 H40 126.2 . . ?
C36 C40 H40 126.2 . . ?
Fe1 C40 H40 125.7 . . ?
C46 C41 C42 119.6(3) . . ?
C46 C41 P3 121.5(2) . . ?
C42 C41 P3 118.9(3) . . ?
C43 C42 C41 120.0(4) . . ?
C43 C42 H42 120.0 . . ?
C41 C42 H42 120.0 . . ?
C42 C43 C44 119.9(4) . . ?
C42 C43 H43 120.1 . . ?
C44 C43 H43 120.1 . . ?
C45 C44 C43 120.9(4) . . ?
C45 C44 H44 119.6 . . ?
C43 C44 H44 119.6 . . ?
C44 C45 C46 119.5(4) . . ?
C44 C45 H45 120.2 . . ?
C46 C45 H45 120.2 . . ?
C41 C46 C45 120.2(3) . . ?
C41 C46 H46 119.9 . . ?
C45 C46 H46 119.9 . . ?
C48 C47 C52 118.7(3) . . ?
C48 C47 P3 121.2(3) . . ?
C52 C47 P3 119.2(3) . . ?
C49 C48 C47 120.5(3) . . ?
C49 C48 H48 119.7 . . ?
C47 C48 H48 119.7 . . ?
C50 C49 C48 120.0(4) . . ?
C50 C49 H49 120.0 . . ?
C48 C49 H49 120.0 . . ?
C49 C50 C51 120.7(3) . . ?
C49 C50 H50 119.7 . . ?
C51 C50 H50 119.7 . . ?
C50 C51 C52 119.6(4) . . ?
C50 C51 H51 120.2 . . ?
C52 C51 H51 120.2 . . ?
C51 C52 C47 120.5(3) . . ?
C51 C52 H52 119.8 . . ?
C47 C52 H52 119.8 . . ?
C54 C53 C58 115.5(3) . . ?
C54 C53 B1 124.1(3) . . ?
C58 C53 B1 120.1(3) . . ?
C55 C54 C53 121.9(3) . . ?
C55 C54 H54 119.0 . . ?
C53 C54 H54 119.0 . . ?
C56 C55 C54 121.4(3) . . ?
C56 C55 C59 119.0(3) . . ?
C54 C55 C59 119.6(3) . . ?
C55 C56 C57 117.8(3) . . ?
C55 C56 H56 121.1 . . ?
C57 C56 H56 121.1 . . ?
C58 C57 C56 120.8(3) . . ?
C58 C57 C60 119.8(3) . . ?
C56 C57 C60 119.3(3) . . ?
C57 C58 C53 122.5(3) . . ?
C57 C58 H58 118.8 . . ?
C53 C58 H58 118.8 . . ?
F2A C59 F1 126.1(7) . . ?
F2A C59 F3A 111.3(7) . . ?
F1 C59 F3A 70.2(6) . . ?
F2A C59 F1A 104.1(7) . . ?
F1 C59 F1A 34.5(6) . . ?
F3A C59 F1A 103.0(7) . . ?
F2A C59 F3 76.1(6) . . ?
F1 C59 F3 106.0(5) . . ?
F3A C59 F3 40.0(5) . . ?
F1A C59 F3 131.3(7) . . ?
F2A C59 F2 28.6(5) . . ?
F1 C59 F2 107.3(5) . . ?
F3A C59 F2 129.7(7) . . ?
F1A C59 F2 78.2(6) . . ?
F3 C59 F2 102.2(4) . . ?
F2A C59 C55 113.2(6) . . ?
F1 C59 C55 114.4(4) . . ?
F3A C59 C55 113.4(6) . . ?
F1A C59 C55 110.9(7) . . ?
F3 C59 C55 113.3(3) . . ?
F2 C59 C55 112.6(3) . . ?
F5 C60 F6 105.7(3) . . ?
F5 C60 F4 105.9(3) . . ?
F6 C60 F4 105.0(3) . . ?
F5 C60 C57 112.9(3) . . ?
F6 C60 C57 113.8(3) . . ?
F4 C60 C57 112.8(3) . . ?
C66 C61 C62 116.1(3) . . ?
C66 C61 B1 122.3(3) . . ?
C62 C61 B1 120.8(3) . . ?
C63 C62 C61 122.5(3) . . ?
C63 C62 H62 118.8 . . ?
C61 C62 H62 118.8 . . ?
C64 C63 C62 120.1(4) . . ?
C64 C63 C67 120.5(3) . . ?
C62 C63 C67 119.4(3) . . ?
C63 C64 C65 118.7(3) . . ?
C63 C64 H64 120.7 . . ?
C65 C64 H64 120.7 . . ?
C64 C65 C66 120.7(3) . . ?
C64 C65 C68 120.4(4) . . ?
C66 C65 C68 118.9(4) . . ?
C61 C66 C65 121.9(4) . . ?
C61 C66 H66 119.1 . . ?
C65 C66 H66 119.1 . . ?
F8 C67 F9A 118.4(11) . . ?
F8 C67 F7 113.3(7) . . ?
F9A C67 F7 75.1(8) . . ?
F8 C67 F9 108.7(8) . . ?
F9A C67 F9 26.2(8) . . ?
F7 C67 F9 101.3(6) . . ?
F8 C67 F8A 23.1(9) . . ?
F9A C67 F8A 102.1(8) . . ?
F7 C67 F8A 127.7(8) . . ?
F9 C67 F8A 87.1(8) . . ?
F8 C67 F7A 77.6(8) . . ?
F9A C67 F7A 106.2(8) . . ?
F7 C67 F7A 39.3(5) . . ?
F9 C67 F7A 130.1(7) . . ?
F8A C67 F7A 97.7(6) . . ?
F8 C67 C63 113.9(6) . . ?
F9A C67 C63 118.8(8) . . ?
F7 C67 C63 110.8(6) . . ?
F9 C67 C63 108.0(6) . . ?
F8A C67 C63 115.2(7) . . ?
F7A C67 C63 114.1(5) . . ?
F11A C68 F10 129.9(8) . . ?
F11A C68 F12 67.6(7) . . ?
F10 C68 F12 109.6(6) . . ?
F11A C68 F10A 104.9(8) . . ?
F10 C68 F10A 35.5(6) . . ?
F12 C68 F10A 128.9(7) . . ?
F11A C68 F12A 110.1(8) . . ?
F10 C68 F12A 71.8(6) . . ?
F12 C68 F12A 44.9(5) . . ?
F10A C68 F12A 104.2(7) . . ?
F11A C68 F11 35.2(6) . . ?
F10 C68 F11 107.3(7) . . ?
F12 C68 F11 100.1(5) . . ?
F10A C68 F11 74.3(6) . . ?
F12A C68 F11 134.9(6) . . ?
F11A C68 C65 113.1(7) . . ?
F10 C68 C65 113.0(4) . . ?
F12 C68 C65 113.7(5) . . ?
F10A C68 C65 115.2(7) . . ?
F12A C68 C65 108.8(6) . . ?
F11 C68 C65 112.2(4) . . ?
C74 C69 C70 115.2(3) . . ?
C74 C69 B1 123.1(3) . . ?
C70 C69 B1 121.0(3) . . ?
C71 C70 C69 123.1(3) . . ?
C71 C70 H70 118.5 . . ?
C69 C70 H70 118.5 . . ?
C72 C71 C70 120.3(3) . . ?
C72 C71 C75 120.5(3) . . ?
C70 C71 C75 119.2(3) . . ?
C71 C72 C73 118.5(3) . . ?
C71 C72 H72 120.7 . . ?
C73 C72 H72 120.7 . . ?
C72 C73 C74 120.8(3) . . ?
C72 C73 C76 120.2(3) . . ?
C74 C73 C76 119.0(3) . . ?
C73 C74 C69 122.0(3) . . ?
C73 C74 H74 119.0 . . ?
C69 C74 H74 119.0 . . ?
F18 C75 F16 106.6(4) . . ?
F18 C75 F17 105.1(3) . . ?
F16 C75 F17 104.5(4) . . ?
F18 C75 C71 112.6(3) . . ?
F16 C75 C71 113.7(3) . . ?
F17 C75 C71 113.7(4) . . ?
F15A C76 F13A 104.8(9) . . ?
F15A C76 F14 73.2(7) . . ?
F13A C76 F14 123.0(9) . . ?
F15A C76 F13 129.6(9) . . ?
F13A C76 F13 31.1(7) . . ?
F14 C76 F13 107.5(4) . . ?
F15A C76 F14A 105.1(8) . . ?
F13A C76 F14A 105.7(9) . . ?
F14 C76 F14A 33.2(5) . . ?
F13 C76 F14A 80.2(6) . . ?
F15A C76 F15 35.9(7) . . ?
F13A C76 F15 73.6(7) . . ?
F14 C76 F15 104.9(4) . . ?
F13 C76 F15 103.7(5) . . ?
F14A C76 F15 130.8(7) . . ?
F15A C76 C73 111.7(9) . . ?
F13A C76 C73 118.2(9) . . ?
F14 C76 C73 114.4(4) . . ?
F13 C76 C73 112.9(3) . . ?
F14A C76 C73 110.4(7) . . ?
F15 C76 C73 112.6(3) . . ?
C82 C77 C78 115.9(3) . . ?
C82 C77 B1 122.2(3) . . ?
C78 C77 B1 121.7(3) . . ?
C79 C78 C77 122.1(3) . . ?
C79 C78 H78 119.0 . . ?
C77 C78 H78 119.0 . . ?
C78 C79 C80 120.5(3) . . ?
C78 C79 C83 121.2(3) . . ?
C80 C79 C83 118.2(3) . . ?
C81 C80 C79 118.3(3) . . ?
C81 C80 H80 120.8 . . ?
C79 C80 H80 120.8 . . ?
C80 C81 C82 120.7(3) . . ?
C80 C81 C84 121.0(3) . . ?
C82 C81 C84 118.3(4) . . ?
C81 C82 C77 122.4(3) . . ?
C81 C82 H82 118.8 . . ?
C77 C82 H82 118.8 . . ?
F19 C83 F20 110.5(4) . . ?
F19 C83 F21 103.0(3) . . ?
F20 C83 F21 102.9(4) . . ?
F19 C83 C79 113.1(4) . . ?
F20 C83 C79 114.4(3) . . ?
F21 C83 C79 112.0(4) . . ?
F23 C84 F22 106.1(3) . . ?
F23 C84 F24 106.0(4) . . ?
F22 C84 F24 105.5(3) . . ?
F23 C84 C81 113.0(3) . . ?
F22 C84 C81 113.3(4) . . ?
F24 C84 C81 112.2(3) . . ?
C69 B1 C77 112.5(3) . . ?
C69 B1 C53 114.7(2) . . ?
C77 B1 C53 104.8(2) . . ?
C69 B1 C61 100.9(2) . . ?
C77 B1 C61 113.2(2) . . ?
C53 B1 C61 111.1(2) . . ?

loop_
_geom_bond_atom_site_label_1
_geom_bond_atom_site_label_2
_geom_bond_distance
_geom_bond_site_symmetry_2
_geom_bond_publ_flag
Ru1 C4 2.183(3) . ?
Ru1 C5 2.195(3) . ?
Ru1 C3 2.223(3) . ?
Ru1 C6 2.282(3) . ?
Ru1 C2 2.295(3) . ?
Ru1 P2 2.3001(8) . ?
Ru1 P3 2.3131(8) . ?
Ru1 C1 2.392(3) . ?
Ru1 H1 1.599(5) . ?
Ru1A C1 2.107(3) . ?
Ru1A C2 2.144(3) . ?
Ru1A C6 2.196(3) . ?
Ru1A P3 2.2891(15) . ?
Ru1A P2 2.2930(16) . ?
Ru1A C3 2.389(3) . ?
Ru1A C5 2.420(3) . ?
Ru1A C4 2.527(4) . ?
Ru1A H1 2.061(8) . ?
Fe1 C31 2.011(3) . ?
Fe1 C35 2.016(4) . ?
Fe1 C36 2.021(3) . ?
Fe1 C40 2.021(4) . ?
Fe1 C32 2.028(4) . ?
Fe1 C37 2.045(4) . ?
Fe1 C39 2.046(4) . ?
Fe1 C33 2.051(4) . ?
Fe1 C38 2.052(4) . ?
Fe1 C34 2.055(4) . ?
P1 C13 1.823(4) . ?
P1 C7 1.827(4) . ?
P1 C1 1.838(3) . ?
P2 C31 1.801(3) . ?
P2 C19 1.827(3) . ?
P2 C25 1.832(3) . ?
P3 C36 1.814(3) . ?
P3 C41 1.831(3) . ?
P3 C47 1.833(3) . ?
F1 C59 1.288(6) . ?
F2 C59 1.357(5) . ?
F3 C59 1.337(5) . ?
F4 C60 1.334(4) . ?
F5 C60 1.321(4) . ?
F6 C60 1.333(4) . ?
F7 C67 1.308(7) . ?
F8 C67 1.247(8) . ?
F9 C67 1.322(8) . ?
F10 C68 1.291(7) . ?
F11 C68 1.356(6) . ?
F12 C68 1.309(6) . ?
F13 C76 1.322(5) . ?
F14 C76 1.322(5) . ?
F15 C76 1.339(6) . ?
F16 C75 1.314(5) . ?
F17 C75 1.322(5) . ?
F18 C75 1.304(5) . ?
F19 C83 1.307(5) . ?
F20 C83 1.309(5) . ?
F21 C83 1.350(5) . ?
F22 C84 1.324(5) . ?
F23 C84 1.319(5) . ?
F24 C84 1.331(5) . ?
F1A C59 1.326(10) . ?
F2A C59 1.259(9) . ?
F3A C59 1.292(9) . ?
F7A C67 1.360(8) . ?
F8A C67 1.354(9) . ?
F9A C67 1.289(9) . ?
F10A C68 1.323(10) . ?
F11A C68 1.255(10) . ?
F12A C68 1.323(8) . ?
F13A C76 1.310(11) . ?
F14A C76 1.335(10) . ?
F15A C76 1.307(11) . ?
C1 C2 1.415(4) . ?
C1 C6 1.420(4) . ?
C2 C3 1.406(4) . ?
C2 H2 0.9500 . ?
C3 C4 1.397(5) . ?
C3 H3 0.9500 . ?
C4 C5 1.405(5) . ?
C4 H4 0.9500 . ?
C5 C6 1.396(5) . ?
C5 H5 0.9500 . ?
C6 H6 0.9500 . ?
C7 C8 1.387(5) . ?
C7 C12 1.395(5) . ?
C8 C9 1.386(5) . ?
C8 H8 0.9500 . ?
C9 C10 1.375(6) . ?
C9 H9 0.9500 . ?
C10 C11 1.365(7) . ?
C10 H10 0.9500 . ?
C11 C12 1.380(7) . ?
C11 H11 0.9500 . ?
C12 H12 0.9500 . ?
C13 C18 1.395(6) . ?
C13 C14 1.397(5) . ?
C14 C15 1.378(7) . ?
C14 H14 0.9500 . ?
C15 C16 1.370(9) . ?
C15 H15 0.9500 . ?
C16 C17 1.375(8) . ?
C16 H16 0.9500 . ?
C17 C18 1.379(7) . ?
C17 H17 0.9500 . ?
C18 H18 0.9500 . ?
C19 C20 1.391(5) . ?
C19 C24 1.394(5) . ?
C20 C21 1.401(5) . ?
C20 H20 0.9500 . ?
C21 C22 1.393(7) . ?
C21 H21 0.9500 . ?
C22 C23 1.348(7) . ?
C22 H22 0.9500 . ?
C23 C24 1.366(5) . ?
C23 H23 0.9500 . ?
C24 H24 0.9500 . ?
C25 C30 1.382(5) . ?
C25 C26 1.393(5) . ?
C26 C27 1.386(5) . ?
C26 H26 0.9500 . ?
C27 C28 1.365(6) . ?
C27 H27 0.9500 . ?
C28 C29 1.381(6) . ?
C28 H28 0.9500 . ?
C29 C30 1.382(5) . ?
C29 H29 0.9500 . ?
C30 H30 0.9500 . ?
C31 C35 1.429(5) . ?
C31 C32 1.435(5) . ?
C32 C33 1.416(5) . ?
C32 H32 0.9500 . ?
C33 C34 1.399(7) . ?
C33 H33 0.9500 . ?
C34 C35 1.416(6) . ?
C34 H34 0.9500 . ?
C35 H35 0.9500 . ?
C36 C37 1.429(5) . ?
C36 C40 1.435(5) . ?
C37 C38 1.411(5) . ?
C37 H37 0.9500 . ?
C38 C39 1.396(7) . ?
C38 H38 0.9500 . ?
C39 C40 1.417(5) . ?
C39 H39 0.9500 . ?
C40 H40 0.9500 . ?
C41 C46 1.381(5) . ?
C41 C42 1.396(5) . ?
C42 C43 1.380(5) . ?
C42 H42 0.9500 . ?
C43 C44 1.383(6) . ?
C43 H43 0.9500 . ?
C44 C45 1.370(6) . ?
C44 H44 0.9500 . ?
C45 C46 1.397(5) . ?
C45 H45 0.9500 . ?
C46 H46 0.9500 . ?
C47 C48 1.391(5) . ?
C47 C52 1.397(5) . ?
C48 C49 1.389(5) . ?
C48 H48 0.9500 . ?
C49 C50 1.373(5) . ?
C49 H49 0.9500 . ?
C50 C51 1.379(6) . ?
C50 H50 0.9500 . ?
C51 C52 1.392(5) . ?
C51 H51 0.9500 . ?
C52 H52 0.9500 . ?
C53 C54 1.396(4) . ?
C53 C58 1.396(4) . ?
C53 B1 1.639(4) . ?
C54 C55 1.387(4) . ?
C54 H54 0.9500 . ?
C55 C56 1.375(5) . ?
C55 C59 1.497(5) . ?
C56 C57 1.383(4) . ?
C56 H56 0.9500 . ?
C57 C58 1.383(4) . ?
C57 C60 1.490(5) . ?
C58 H58 0.9500 . ?
C61 C66 1.389(5) . ?
C61 C62 1.399(5) . ?
C61 B1 1.646(5) . ?
C62 C63 1.393(4) . ?
C62 H62 0.9500 . ?
C63 C64 1.374(5) . ?
C63 C67 1.484(6) . ?
C64 C65 1.388(6) . ?
C64 H64 0.9500 . ?
C65 C66 1.391(5) . ?
C65 C68 1.502(6) . ?
C66 H66 0.9500 . ?
C69 C74 1.398(4) . ?
C69 C70 1.399(4) . ?
C69 B1 1.630(4) . ?
C70 C71 1.385(4) . ?
C70 H70 0.9500 . ?
C71 C72 1.374(5) . ?
C71 C75 1.484(5) . ?
C72 C73 1.383(5) . ?
C72 H72 0.9500 . ?
C73 C74 1.393(4) . ?
C73 C76 1.484(5) . ?
C74 H74 0.9500 . ?
C77 C82 1.391(4) . ?
C77 C78 1.400(5) . ?
C77 B1 1.635(5) . ?
C78 C79 1.388(4) . ?
C78 H78 0.9500 . ?
C79 C80 1.390(5) . ?
C79 C83 1.494(6) . ?
C80 C81 1.376(5) . ?
C80 H80 0.9500 . ?
C81 C82 1.390(5) . ?
C81 C84 1.495(5) . ?
C82 H82 0.9500 . ?

loop_
_geom_torsion_atom_site_label_1
_geom_torsion_atom_site_label_2
_geom_torsion_atom_site_label_3
_geom_torsion_atom_site_label_4
_geom_torsion
_geom_torsion_site_symmetry_1
_geom_torsion_site_symmetry_2
_geom_torsion_site_symmetry_3
_geom_torsion_site_symmetry_4
_geom_torsion_publ_flag
C1 Ru1A P2 C31 169.78(18) . . . . ?
C2 Ru1A P2 C31 157.5(4) . . . . ?
C6 Ru1A P2 C31 141.80(17) . . . . ?
P3 Ru1A P2 C31 -36.25(15) . . . . ?
C3 Ru1A P2 C31 70.3(2) . . . . ?
C5 Ru1A P2 C31 106.94(16) . . . . ?
C4 Ru1A P2 C31 80.61(17) . . . . ?
C1 Ru1A P2 C19 -68.18(16) . . . . ?
C2 Ru1A P2 C19 -80.5(4) . . . . ?
C6 Ru1A P2 C19 -96.15(14) . . . . ?
P3 Ru1A P2 C19 85.80(11) . . . . ?
C3 Ru1A P2 C19 -167.7(2) . . . . ?
C5 Ru1A P2 C19 -131.01(13) . . . . ?
C4 Ru1A P2 C19 -157.34(14) . . . . ?
C1 Ru1A P2 C25 45.40(18) . . . . ?
C2 Ru1A P2 C25 33.1(4) . . . . ?
C6 Ru1A P2 C25 17.43(16) . . . . ?
P3 Ru1A P2 C25 -160.62(12) . . . . ?
C3 Ru1A P2 C25 -54.1(2) . . . . ?
C5 Ru1A P2 C25 -17.43(15) . . . . ?
C4 Ru1A P2 C25 -43.76(16) . . . . ?
C1 Ru1A P2 Ru1 120.5(2) . . . . ?
C2 Ru1A P2 Ru1 108.2(4) . . . . ?
C6 Ru1A P2 Ru1 92.51(19) . . . . ?
P3 Ru1A P2 Ru1 -85.54(17) . . . . ?
C3 Ru1A P2 Ru1 20.98(16) . . . . ?
C5 Ru1A P2 Ru1 57.65(17) . . . . ?
C4 Ru1A P2 Ru1 31.33(15) . . . . ?
C4 Ru1 P2 C31 89.87(18) . . . . ?
C5 Ru1 P2 C31 114.84(16) . . . . ?
C3 Ru1 P2 C31 108.5(4) . . . . ?
C6 Ru1 P2 C31 150.80(15) . . . . ?
C2 Ru1 P2 C31 -162.98(19) . . . . ?
P3 Ru1 P2 C31 -55.90(13) . . . . ?
C1 Ru1 P2 C31 -178.34(15) . . . . ?
C4 Ru1 P2 C19 -143.83(16) . . . . ?
C5 Ru1 P2 C19 -118.86(15) . . . . ?
C3 Ru1 P2 C19 -125.2(4) . . . . ?
C6 Ru1 P2 C19 -82.90(14) . . . . ?
C2 Ru1 P2 C19 -36.69(19) . . . . ?
P3 Ru1 P2 C19 70.40(12) . . . . ?
C1 Ru1 P2 C19 -52.04(14) . . . . ?
C4 Ru1 P2 C25 -24.59(17) . . . . ?
C5 Ru1 P2 C25 0.38(15) . . . . ?
C3 Ru1 P2 C25 -5.9(4) . . . . ?
C6 Ru1 P2 C25 36.34(14) . . . . ?
C2 Ru1 P2 C25 82.56(18) . . . . ?
P3 Ru1 P2 C25 -170.36(12) . . . . ?
C1 Ru1 P2 C25 67.21(14) . . . . ?
C4 Ru1 P2 Ru1A -134.2(2) . . . . ?
C5 Ru1 P2 Ru1A -109.22(19) . . . . ?
C3 Ru1 P2 Ru1A -115.5(4) . . . . ?
C6 Ru1 P2 Ru1A -73.26(19) . . . . ?
C2 Ru1 P2 Ru1A -27.0(2) . . . . ?
P3 Ru1 P2 Ru1A 80.04(17) . . . . ?
C1 Ru1 P2 Ru1A -42.40(18) . . . . ?
C1 Ru1A P3 C36 159.13(19) . . . . ?
C2 Ru1A P3 C36 -176.08(17) . . . . ?
C6 Ru1A P3 C36 -163.6(5) . . . . ?
P2 Ru1A P3 C36 7.90(16) . . . . ?
C3 Ru1A P3 C36 -140.81(17) . . . . ?
C5 Ru1A P3 C36 -97.8(2) . . . . ?
C4 Ru1A P3 C36 -112.44(17) . . . . ?
C1 Ru1A P3 C41 41.53(18) . . . . ?
C2 Ru1A P3 C41 66.33(15) . . . . ?
C6 Ru1A P3 C41 78.8(5) . . . . ?
P2 Ru1A P3 C41 -109.69(12) . . . . ?
C3 Ru1A P3 C41 101.59(14) . . . . ?
C5 Ru1A P3 C41 144.62(19) . . . . ?
C4 Ru1A P3 C41 129.97(14) . . . . ?
C1 Ru1A P3 C47 -71.87(19) . . . . ?
C2 Ru1A P3 C47 -47.08(16) . . . . ?
C6 Ru1A P3 C47 -34.6(5) . . . . ?
P2 Ru1A P3 C47 136.90(12) . . . . ?
C3 Ru1A P3 C47 -11.81(15) . . . . ?
C5 Ru1A P3 C47 31.2(2) . . . . ?
C4 Ru1A P3 C47 16.56(16) . . . . ?
C1 Ru1A P3 Ru1 -124.9(3) . . . . ?
C2 Ru1A P3 Ru1 -100.1(2) . . . . ?
C6 Ru1A P3 Ru1 -87.7(5) . . . . ?
P2 Ru1A P3 Ru1 83.87(17) . . . . ?
C3 Ru1A P3 Ru1 -64.84(18) . . . . ?
C5 Ru1A P3 Ru1 -21.82(16) . . . . ?
C4 Ru1A P3 Ru1 -36.47(16) . . . . ?
C4 Ru1 P3 C36 -118.57(18) . . . . ?
C5 Ru1 P3 C36 -120.0(3) . . . . ?
C3 Ru1 P3 C36 -145.93(16) . . . . ?
C6 Ru1 P3 C36 139.9(2) . . . . ?
C2 Ru1 P3 C36 177.73(16) . . . . ?
P2 Ru1 P3 C36 30.49(14) . . . . ?
C1 Ru1 P3 C36 149.49(16) . . . . ?
C4 Ru1 P3 C41 114.11(17) . . . . ?
C5 Ru1 P3 C41 112.6(3) . . . . ?
C3 Ru1 P3 C41 86.75(15) . . . . ?
C6 Ru1 P3 C41 12.6(2) . . . . ?
C2 Ru1 P3 C41 50.41(15) . . . . ?
P2 Ru1 P3 C41 -96.83(12) . . . . ?
C1 Ru1 P3 C41 22.17(15) . . . . ?
C4 Ru1 P3 C47 -0.96(16) . . . . ?
C5 Ru1 P3 C47 -2.4(3) . . . . ?
C3 Ru1 P3 C47 -28.32(14) . . . . ?
C6 Ru1 P3 C47 -102.5(2) . . . . ?
C2 Ru1 P3 C47 -64.66(14) . . . . ?
P2 Ru1 P3 C47 148.10(11) . . . . ?
C1 Ru1 P3 C47 -92.90(14) . . . . ?
C4 Ru1 P3 Ru1A 129.3(2) . . . . ?
C5 Ru1 P3 Ru1A 127.8(3) . . . . ?
C3 Ru1 P3 Ru1A 101.9(2) . . . . ?
C6 Ru1 P3 Ru1A 27.7(2) . . . . ?
C2 Ru1 P3 Ru1A 65.55(19) . . . . ?
P2 Ru1 P3 Ru1A -81.68(18) . . . . ?
C1 Ru1 P3 Ru1A 37.32(19) . . . . ?
C13 P1 C1 C2 -174.4(2) . . . . ?
C7 P1 C1 C2 80.0(3) . . . . ?
C13 P1 C1 C6 5.3(3) . . . . ?
C7 P1 C1 C6 -100.3(3) . . . . ?
C13 P1 C1 Ru1A -88.5(2) . . . . ?
C7 P1 C1 Ru1A 165.94(19) . . . . ?
C13 P1 C1 Ru1 -87.8(2) . . . . ?
C7 P1 C1 Ru1 166.6(2) . . . . ?
C6 Ru1A C1 C2 -125.8(3) . . . . ?
P3 Ru1A C1 C2 41.2(2) . . . . ?
P2 Ru1A C1 C2 -174.36(16) . . . . ?
C3 Ru1A C1 C2 -30.10(18) . . . . ?
C5 Ru1A C1 C2 -97.1(2) . . . . ?
C4 Ru1A C1 C2 -63.63(19) . . . . ?
C2 Ru1A C1 C6 125.8(3) . . . . ?
P3 Ru1A C1 C6 167.07(17) . . . . ?
P2 Ru1A C1 C6 -48.5(2) . . . . ?
C3 Ru1A C1 C6 95.7(2) . . . . ?
C5 Ru1A C1 C6 28.72(18) . . . . ?
C4 Ru1A C1 C6 62.20(19) . . . . ?
C2 Ru1A C1 P1 -111.9(3) . . . . ?
C6 Ru1A C1 P1 122.3(3) . . . . ?
P3 Ru1A C1 P1 -70.6(2) . . . . ?
P2 Ru1A C1 P1 73.7(2) . . . . ?
C3 Ru1A C1 P1 -142.0(2) . . . . ?
C5 Ru1A C1 P1 151.0(2) . . . . ?
C4 Ru1A C1 P1 -175.5(2) . . . . ?
C2 Ru1A C1 Ru1 70.7(3) . . . . ?
C6 Ru1A C1 Ru1 -55.1(3) . . . . ?
P3 Ru1A C1 Ru1 112.0(3) . . . . ?
P2 Ru1A C1 Ru1 -103.6(3) . . . . ?
C3 Ru1A C1 Ru1 40.6(2) . . . . ?
C5 Ru1A C1 Ru1 -26.4(2) . . . . ?
C4 Ru1A C1 Ru1 7.1(2) . . . . ?
C4 Ru1 C1 C2 -66.29(19) . . . . ?
C5 Ru1 C1 C2 -104.0(2) . . . . ?
C3 Ru1 C1 C2 -29.26(18) . . . . ?
C6 Ru1 C1 C2 -132.7(3) . . . . ?
P2 Ru1 C1 C2 164.92(16) . . . . ?
P3 Ru1 C1 C2 55.19(19) . . . . ?
C4 Ru1 C1 C6 66.40(19) . . . . ?
C5 Ru1 C1 C6 28.72(19) . . . . ?
C3 Ru1 C1 C6 103.4(2) . . . . ?
C2 Ru1 C1 C6 132.7(3) . . . . ?
P2 Ru1 C1 C6 -62.40(19) . . . . ?
P3 Ru1 C1 C6 -172.13(16) . . . . ?
C4 Ru1 C1 P1 -174.9(3) . . . . ?
C5 Ru1 C1 P1 147.4(3) . . . . ?
C3 Ru1 C1 P1 -137.9(3) . . . . ?
C6 Ru1 C1 P1 118.7(3) . . . . ?
C2 Ru1 C1 P1 -108.6(3) . . . . ?
P2 Ru1 C1 P1 56.3(2) . . . . ?
P3 Ru1 C1 P1 -53.4(2) . . . . ?
C4 Ru1 C1 Ru1A -171.8(3) . . . . ?
C5 Ru1 C1 Ru1A 150.5(3) . . . . ?
C3 Ru1 C1 Ru1A -134.8(3) . . . . ?
C6 Ru1 C1 Ru1A 121.8(3) . . . . ?
C2 Ru1 C1 Ru1A -105.6(3) . . . . ?
P2 Ru1 C1 Ru1A 59.4(2) . . . . ?
P3 Ru1 C1 Ru1A -50.4(2) . . . . ?
C6 C1 C2 C3 4.7(4) . . . . ?
P1 C1 C2 C3 -175.5(2) . . . . ?
Ru1A C1 C2 C3 65.6(3) . . . . ?
Ru1 C1 C2 C3 54.6(3) . . . . ?
C6 C1 C2 Ru1A -60.9(2) . . . . ?
P1 C1 C2 Ru1A 118.8(2) . . . . ?
Ru1 C1 C2 Ru1A -11.06(4) . . . . ?
C6 C1 C2 Ru1 -49.8(2) . . . . ?
P1 C1 C2 Ru1 129.9(2) . . . . ?
Ru1A C1 C2 Ru1 11.06(4) . . . . ?
C1 Ru1A C2 C3 -128.2(3) . . . . ?
C6 Ru1A C2 C3 -95.1(2) . . . . ?
P3 Ru1A C2 C3 81.85(19) . . . . ?
P2 Ru1A C2 C3 -111.9(4) . . . . ?
C5 Ru1A C2 C3 -59.23(19) . . . . ?
C4 Ru1A C2 C3 -26.74(18) . . . . ?
C6 Ru1A C2 C1 33.07(18) . . . . ?
P3 Ru1A C2 C1 -150.00(17) . . . . ?
P2 Ru1A C2 C1 16.2(5) . . . . ?
C3 Ru1A C2 C1 128.2(3) . . . . ?
C5 Ru1A C2 C1 68.92(19) . . . . ?
C4 Ru1A C2 C1 101.4(2) . . . . ?
C1 Ru1A C2 Ru1 -122.1(2) . . . . ?
C6 Ru1A C2 Ru1 -89.0(2) . . . . ?
P3 Ru1A C2 Ru1 87.93(18) . . . . ?
P2 Ru1A C2 Ru1 -105.9(4) . . . . ?
C3 Ru1A C2 Ru1 6.1(3) . . . . ?
C5 Ru1A C2 Ru1 -53.16(19) . . . . ?
C4 Ru1A C2 Ru1 -20.66(19) . . . . ?
C4 Ru1 C2 C3 -29.77(19) . . . . ?
C5 Ru1 C2 C3 -67.6(2) . . . . ?
C6 Ru1 C2 C3 -103.5(2) . . . . ?
P2 Ru1 C2 C3 -157.03(16) . . . . ?
P3 Ru1 C2 C3 95.43(18) . . . . ?
C1 Ru1 C2 C3 -131.8(3) . . . . ?
C4 Ru1 C2 C1 102.1(2) . . . . ?
C5 Ru1 C2 C1 64.24(19) . . . . ?
C3 Ru1 C2 C1 131.8(3) . . . . ?
C6 Ru1 C2 C1 28.28(17) . . . . ?
P2 Ru1 C2 C1 -25.2(3) . . . . ?
P3 Ru1 C2 C1 -132.75(17) . . . . ?
C4 Ru1 C2 Ru1A 156.7(2) . . . . ?
C5 Ru1 C2 Ru1A 118.9(2) . . . . ?
C3 Ru1 C2 Ru1A -173.6(3) . . . . ?
C6 Ru1 C2 Ru1A 82.9(2) . . . . ?
P2 Ru1 C2 Ru1A 29.4(2) . . . . ?
P3 Ru1 C2 Ru1A -78.13(18) . . . . ?
C1 Ru1 C2 Ru1A 54.6(2) . . . . ?
C1 C2 C3 C4 -2.8(5) . . . . ?
Ru1A C2 C3 C4 56.5(3) . . . . ?
Ru1 C2 C3 C4 55.1(3) . . . . ?
C1 C2 C3 Ru1 -57.9(3) . . . . ?
Ru1A C2 C3 Ru1 1.43(6) . . . . ?
C1 C2 C3 Ru1A -59.3(3) . . . . ?
Ru1 C2 C3 Ru1A -1.43(6) . . . . ?
C5 Ru1 C3 C4 -30.61(19) . . . . ?
C6 Ru1 C3 C4 -67.5(2) . . . . ?
C2 Ru1 C3 C4 -131.2(3) . . . . ?
P2 Ru1 C3 C4 -23.8(5) . . . . ?
P3 Ru1 C3 C4 140.57(18) . . . . ?
C1 Ru1 C3 C4 -102.8(2) . . . . ?
C4 Ru1 C3 C2 131.2(3) . . . . ?
C5 Ru1 C3 C2 100.5(2) . . . . ?
C6 Ru1 C3 C2 63.67(19) . . . . ?
P2 Ru1 C3 C2 107.3(4) . . . . ?
P3 Ru1 C3 C2 -88.27(18) . . . . ?
C1 Ru1 C3 C2 28.37(17) . . . . ?
C4 Ru1 C3 Ru1A 137.2(2) . . . . ?
C5 Ru1 C3 Ru1A 106.6(2) . . . . ?
C6 Ru1 C3 Ru1A 69.73(19) . . . . ?
C2 Ru1 C3 Ru1A 6.1(3) . . . . ?
P2 Ru1 C3 Ru1A 113.4(4) . . . . ?
P3 Ru1 C3 Ru1A -82.21(18) . . . . ?
C1 Ru1 C3 Ru1A 34.4(2) . . . . ?
C1 Ru1A C3 C4 -100.2(2) . . . . ?
C2 Ru1A C3 C4 -132.9(3) . . . . ?
C6 Ru1A C3 C4 -60.3(2) . . . . ?
P3 Ru1A C3 C4 125.04(19) . . . . ?
P2 Ru1A C3 C4 17.4(3) . . . . ?
C5 Ru1A C3 C4 -25.82(19) . . . . ?
C1 Ru1A C3 C2 32.70(19) . . . . ?
C6 Ru1A C3 C2 72.6(2) . . . . ?
P3 Ru1A C3 C2 -102.08(19) . . . . ?
P2 Ru1A C3 C2 150.3(2) . . . . ?
C5 Ru1A C3 C2 107.1(2) . . . . ?
C4 Ru1A C3 C2 132.9(3) . . . . ?
C1 Ru1A C3 Ru1 -140.7(2) . . . . ?
C2 Ru1A C3 Ru1 -173.4(3) . . . . ?
C6 Ru1A C3 Ru1 -100.8(2) . . . . ?
P3 Ru1A C3 Ru1 84.50(18) . . . . ?
P2 Ru1A C3 Ru1 -23.12(18) . . . . ?
C5 Ru1A C3 Ru1 -66.36(19) . . . . ?
C4 Ru1A C3 Ru1 -40.5(2) . . . . ?
C2 C3 C4 C5 -0.5(5) . . . . ?
Ru1 C3 C4 C5 56.8(3) . . . . ?
Ru1A C3 C4 C5 48.5(3) . . . . ?
C2 C3 C4 Ru1 -57.3(3) . . . . ?
Ru1A C3 C4 Ru1 -8.34(4) . . . . ?
C2 C3 C4 Ru1A -49.0(3) . . . . ?
Ru1 C3 C4 Ru1A 8.34(4) . . . . ?
C5 Ru1 C4 C3 129.9(3) . . . . ?
C6 Ru1 C4 C3 99.9(2) . . . . ?
C2 Ru1 C4 C3 29.21(18) . . . . ?
P2 Ru1 C4 C3 172.95(15) . . . . ?
P3 Ru1 C4 C3 -49.4(2) . . . . ?
C1 Ru1 C4 C3 64.4(2) . . . . ?
C3 Ru1 C4 C5 -129.9(3) . . . . ?
C6 Ru1 C4 C5 -29.94(19) . . . . ?
C2 Ru1 C4 C5 -100.7(2) . . . . ?
P2 Ru1 C4 C5 43.1(2) . . . . ?
P3 Ru1 C4 C5 -179.22(16) . . . . ?
C1 Ru1 C4 C5 -65.4(2) . . . . ?
C5 Ru1 C4 Ru1A 73.4(3) . . . . ?
C3 Ru1 C4 Ru1A -56.5(3) . . . . ?
C6 Ru1 C4 Ru1A 43.5(3) . . . . ?
C2 Ru1 C4 Ru1A -27.2(3) . . . . ?
P2 Ru1 C4 Ru1A 116.5(3) . . . . ?
P3 Ru1 C4 Ru1A -105.8(2) . . . . ?
C1 Ru1 C4 Ru1A 8.0(2) . . . . ?
C1 Ru1A C4 C3 68.4(2) . . . . ?
C2 Ru1A C4 C3 28.88(19) . . . . ?
C6 Ru1A C4 C3 107.2(2) . . . . ?
P3 Ru1A C4 C3 -61.0(2) . . . . ?
P2 Ru1A C4 C3 -169.69(18) . . . . ?
C5 Ru1A C4 C3 135.8(3) . . . . ?
C1 Ru1A C4 C5 -67.4(2) . . . . ?
C2 Ru1A C4 C5 -106.9(2) . . . . ?
C6 Ru1A C4 C5 -28.6(2) . . . . ?
P3 Ru1A C4 C5 163.21(19) . . . . ?
P2 Ru1A C4 C5 54.5(2) . . . . ?
C3 Ru1A C4 C5 -135.8(3) . . . . ?
C1 Ru1A C4 Ru1 -170.9(3) . . . . ?
C2 Ru1A C4 Ru1 149.6(3) . . . . ?
C6 Ru1A C4 Ru1 -132.0(3) . . . . ?
P3 Ru1A C4 Ru1 59.8(2) . . . . ?
P2 Ru1A C4 Ru1 -48.9(2) . . . . ?
C3 Ru1A C4 Ru1 120.8(3) . . . . ?
C5 Ru1A C4 Ru1 -103.4(3) . . . . ?
C3 C4 C5 C6 1.7(5) . . . . ?
Ru1 C4 C5 C6 59.2(3) . . . . ?
Ru1A C4 C5 C6 49.7(3) . . . . ?
C3 C4 C5 Ru1 -57.5(3) . . . . ?
Ru1A C4 C5 Ru1 -9.52(4) . . . . ?
C3 C4 C5 Ru1A -48.0(3) . . . . ?
Ru1 C4 C5 Ru1A 9.52(4) . . . . ?
C4 Ru1 C5 C6 -129.7(3) . . . . ?
C3 Ru1 C5 C6 -99.5(2) . . . . ?
C2 Ru1 C5 C6 -62.9(2) . . . . ?
P2 Ru1 C5 C6 82.12(19) . . . . ?
P3 Ru1 C5 C6 -127.7(3) . . . . ?
C1 Ru1 C5 C6 -27.98(18) . . . . ?
C3 Ru1 C5 C4 30.2(2) . . . . ?
C6 Ru1 C5 C4 129.7(3) . . . . ?
C2 Ru1 C5 C4 66.8(2) . . . . ?
P2 Ru1 C5 C4 -148.18(19) . . . . ?
P3 Ru1 C5 C4 2.0(4) . . . . ?
C1 Ru1 C5 C4 101.7(2) . . . . ?
C4 Ru1 C5 Ru1A -125.8(3) . . . . ?
C3 Ru1 C5 Ru1A -95.6(2) . . . . ?
C6 Ru1 C5 Ru1A 3.9(3) . . . . ?
C2 Ru1 C5 Ru1A -59.0(2) . . . . ?
P2 Ru1 C5 Ru1A 86.03(19) . . . . ?
P3 Ru1 C5 Ru1A -123.8(4) . . . . ?
C1 Ru1 C5 Ru1A -24.1(2) . . . . ?
C1 Ru1A C5 C6 -31.6(2) . . . . ?
C2 Ru1A C5 C6 -71.7(2) . . . . ?
P3 Ru1A C5 C6 -158.4(2) . . . . ?
P2 Ru1A C5 C6 95.0(2) . . . . ?
C3 Ru1A C5 C6 -106.8(2) . . . . ?
C4 Ru1A C5 C6 -132.6(3) . . . . ?
C1 Ru1A C5 C4 101.0(2) . . . . ?
C2 Ru1A C5 C4 60.9(2) . . . . ?
C6 Ru1A C5 C4 132.6(3) . . . . ?
P3 Ru1A C5 C4 -25.8(3) . . . . ?
P2 Ru1A C5 C4 -132.4(2) . . . . ?
C3 Ru1A C5 C4 25.78(19) . . . . ?
C1 Ru1A C5 Ru1 152.6(2) . . . . ?
C2 Ru1A C5 Ru1 112.5(2) . . . . ?
C6 Ru1A C5 Ru1 -175.8(3) . . . . ?
P3 Ru1A C5 Ru1 25.81(19) . . . . ?
P2 Ru1A C5 Ru1 -80.80(19) . . . . ?
C3 Ru1A C5 Ru1 77.4(2) . . . . ?
C4 Ru1A C5 Ru1 51.6(3) . . . . ?
C4 C5 C6 C1 0.4(5) . . . . ?
Ru1 C5 C6 C1 57.4(3) . . . . ?
Ru1A C5 C6 C1 56.5(3) . . . . ?
C4 C5 C6 Ru1A -56.1(3) . . . . ?
Ru1 C5 C6 Ru1A 0.87(6) . . . . ?
C4 C5 C6 Ru1 -57.0(3) . . . . ?
Ru1A C5 C6 Ru1 -0.87(6) . . . . ?
C2 C1 C6 C5 -3.5(4) . . . . ?
P1 C1 C6 C5 176.8(2) . . . . ?
Ru1A C1 C6 C5 -63.3(3) . . . . ?
Ru1 C1 C6 C5 -53.6(3) . . . . ?
C2 C1 C6 Ru1A 59.8(2) . . . . ?
P1 C1 C6 Ru1A -119.9(3) . . . . ?
Ru1 C1 C6 Ru1A 9.64(5) . . . . ?
C2 C1 C6 Ru1 50.1(2) . . . . ?
P1 C1 C6 Ru1 -129.6(2) . . . . ?
Ru1A C1 C6 Ru1 -9.64(5) . . . . ?
C1 Ru1A C6 C5 129.9(3) . . . . ?
C2 Ru1A C6 C5 96.6(2) . . . . ?
P3 Ru1A C6 C5 83.3(5) . . . . ?
P2 Ru1A C6 C5 -88.27(19) . . . . ?
C3 Ru1A C6 C5 59.6(2) . . . . ?
C4 Ru1A C6 C5 27.12(19) . . . . ?
C2 Ru1A C6 C1 -33.38(18) . . . . ?
P3 Ru1A C6 C1 -46.7(6) . . . . ?
P2 Ru1A C6 C1 141.78(18) . . . . ?
C3 Ru1A C6 C1 -70.34(19) . . . . ?
C5 Ru1A C6 C1 -129.9(3) . . . . ?
C4 Ru1A C6 C1 -102.8(2) . . . . ?
C1 Ru1A C6 Ru1 133.5(3) . . . . ?
C2 Ru1A C6 Ru1 100.2(2) . . . . ?
P3 Ru1A C6 Ru1 86.9(5) . . . . ?
P2 Ru1A C6 Ru1 -84.68(18) . . . . ?
C3 Ru1A C6 Ru1 63.20(19) . . . . ?
C5 Ru1A C6 Ru1 3.6(3) . . . . ?
C4 Ru1A C6 Ru1 30.72(19) . . . . ?
C4 Ru1 C6 C5 30.9(2) . . . . ?
C3 Ru1 C6 C5 68.4(2) . . . . ?
C2 Ru1 C6 C5 104.6(2) . . . . ?
P2 Ru1 C6 C5 -102.43(19) . . . . ?
P3 Ru1 C6 C5 147.61(18) . . . . ?
C1 Ru1 C6 C5 132.7(3) . . . . ?
C4 Ru1 C6 C1 -101.9(2) . . . . ?
C5 Ru1 C6 C1 -132.7(3) . . . . ?
C3 Ru1 C6 C1 -64.33(19) . . . . ?
C2 Ru1 C6 C1 -28.11(18) . . . . ?
P2 Ru1 C6 C1 124.86(17) . . . . ?
P3 Ru1 C6 C1 14.9(3) . . . . ?
C4 Ru1 C6 Ru1A -145.3(2) . . . . ?
C5 Ru1 C6 Ru1A -176.2(3) . . . . ?
C3 Ru1 C6 Ru1A -107.8(2) . . . . ?
C2 Ru1 C6 Ru1A -71.6(2) . . . . ?
P2 Ru1 C6 Ru1A 81.39(18) . . . . ?
P3 Ru1 C6 Ru1A -28.6(2) . . . . ?
C1 Ru1 C6 Ru1A -43.5(2) . . . . ?
C13 P1 C7 C8 -91.1(3) . . . . ?
C1 P1 C7 C8 13.8(3) . . . . ?
C13 P1 C7 C12 93.0(3) . . . . ?
C1 P1 C7 C12 -162.1(3) . . . . ?
C12 C7 C8 C9 0.3(5) . . . . ?
P1 C7 C8 C9 -175.6(3) . . . . ?
C7 C8 C9 C10 -0.1(6) . . . . ?
C8 C9 C10 C11 -0.4(6) . . . . ?
C9 C10 C11 C12 0.8(7) . . . . ?
C10 C11 C12 C7 -0.6(7) . . . . ?
C8 C7 C12 C11 0.1(6) . . . . ?
P1 C7 C12 C11 176.3(3) . . . . ?
C7 P1 C13 C18 31.2(4) . . . . ?
C1 P1 C13 C18 -71.8(4) . . . . ?
C7 P1 C13 C14 -151.9(3) . . . . ?
C1 P1 C13 C14 105.1(3) . . . . ?
C18 C13 C14 C15 -0.7(6) . . . . ?
P1 C13 C14 C15 -177.8(3) . . . . ?
C13 C14 C15 C16 0.6(7) . . . . ?
C14 C15 C16 C17 0.2(10) . . . . ?
C15 C16 C17 C18 -1.0(11) . . . . ?
C16 C17 C18 C13 0.9(11) . . . . ?
C14 C13 C18 C17 0.0(8) . . . . ?
P1 C13 C18 C17 176.9(5) . . . . ?
C31 P2 C19 C20 -74.8(3) . . . . ?
C25 P2 C19 C20 32.0(3) . . . . ?
Ru1A P2 C19 C20 151.9(2) . . . . ?
Ru1 P2 C19 C20 154.1(2) . . . . ?
C31 P2 C19 C24 105.5(3) . . . . ?
C25 P2 C19 C24 -147.7(3) . . . . ?
Ru1A P2 C19 C24 -27.8(3) . . . . ?
Ru1 P2 C19 C24 -25.6(3) . . . . ?
C24 C19 C20 C21 0.4(5) . . . . ?
P2 C19 C20 C21 -179.3(3) . . . . ?
C19 C20 C21 C22 -0.9(5) . . . . ?
C20 C21 C22 C23 0.5(6) . . . . ?
C21 C22 C23 C24 0.6(7) . . . . ?
C22 C23 C24 C19 -1.1(6) . . . . ?
C20 C19 C24 C23 0.6(5) . . . . ?
P2 C19 C24 C23 -179.7(3) . . . . ?
C31 P2 C25 C30 149.3(3) . . . . ?
C19 P2 C25 C30 41.7(3) . . . . ?
Ru1A P2 C25 C30 -75.6(3) . . . . ?
Ru1 P2 C25 C30 -88.7(3) . . . . ?
C31 P2 C25 C26 -36.7(3) . . . . ?
C19 P2 C25 C26 -144.2(3) . . . . ?
Ru1A P2 C25 C26 98.5(3) . . . . ?
Ru1 P2 C25 C26 85.4(3) . . . . ?
C30 C25 C26 C27 1.3(5) . . . . ?
P2 C25 C26 C27 -172.9(3) . . . . ?
C25 C26 C27 C28 -0.3(6) . . . . ?
C26 C27 C28 C29 -1.1(6) . . . . ?
C27 C28 C29 C30 1.6(6) . . . . ?
C26 C25 C30 C29 -0.9(5) . . . . ?
P2 C25 C30 C29 173.3(3) . . . . ?
C28 C29 C30 C25 -0.6(6) . . . . ?
C19 P2 C31 C35 -168.4(3) . . . . ?
C25 P2 C31 C35 84.8(3) . . . . ?
Ru1A P2 C31 C35 -44.0(4) . . . . ?
Ru1 P2 C31 C35 -33.3(4) . . . . ?
C19 P2 C31 C32 9.3(4) . . . . ?
C25 P2 C31 C32 -97.6(3) . . . . ?
Ru1A P2 C31 C32 133.7(3) . . . . ?
Ru1 P2 C31 C32 144.4(3) . . . . ?
C19 P2 C31 Fe1 -79.9(2) . . . . ?
C25 P2 C31 Fe1 173.2(2) . . . . ?
Ru1A P2 C31 Fe1 44.5(3) . . . . ?
Ru1 P2 C31 Fe1 55.2(2) . . . . ?
C36 Fe1 C31 C35 105.5(2) . . . . ?
C40 Fe1 C31 C35 149.9(2) . . . . ?
C32 Fe1 C31 C35 -117.8(3) . . . . ?
C37 Fe1 C31 C35 67.5(3) . . . . ?
C39 Fe1 C31 C35 -174.9(3) . . . . ?
C33 Fe1 C31 C35 -80.5(3) . . . . ?
C38 Fe1 C31 C35 50(2) . . . . ?
C34 Fe1 C31 C35 -37.7(2) . . . . ?
C35 Fe1 C31 C32 117.8(3) . . . . ?
C36 Fe1 C31 C32 -136.8(2) . . . . ?
C40 Fe1 C31 C32 -92.4(2) . . . . ?
C37 Fe1 C31 C32 -174.7(3) . . . . ?
C39 Fe1 C31 C32 -57.2(3) . . . . ?
C33 Fe1 C31 C32 37.3(3) . . . . ?
C38 Fe1 C31 C32 168(2) . . . . ?
C34 Fe1 C31 C32 80.1(3) . . . . ?
C35 Fe1 C31 P2 -120.9(3) . . . . ?
C36 Fe1 C31 P2 -15.4(3) . . . . ?
C40 Fe1 C31 P2 29.0(3) . . . . ?
C32 Fe1 C31 P2 121.3(3) . . . . ?
C37 Fe1 C31 P2 -53.4(3) . . . . ?
C39 Fe1 C31 P2 64.2(3) . . . . ?
C33 Fe1 C31 P2 158.6(3) . . . . ?
C38 Fe1 C31 P2 -71(2) . . . . ?
C34 Fe1 C31 P2 -158.6(3) . . . . ?
C35 C31 C32 C33 0.2(5) . . . . ?
P2 C31 C32 C33 -177.8(3) . . . . ?
Fe1 C31 C32 C33 -59.7(3) . . . . ?
C35 C31 C32 Fe1 59.9(2) . . . . ?
P2 C31 C32 Fe1 -118.1(3) . . . . ?
C31 Fe1 C32 C33 119.5(4) . . . . ?
C35 Fe1 C32 C33 80.6(3) . . . . ?
C36 Fe1 C32 C33 -175.5(3) . . . . ?
C40 Fe1 C32 C33 -136.7(3) . . . . ?
C37 Fe1 C32 C33 170(2) . . . . ?
C39 Fe1 C32 C33 -93.2(3) . . . . ?
C38 Fe1 C32 C33 -58.8(5) . . . . ?
C34 Fe1 C32 C33 36.8(3) . . . . ?
C35 Fe1 C32 C31 -38.9(2) . . . . ?
C36 Fe1 C32 C31 64.9(3) . . . . ?
C40 Fe1 C32 C31 103.8(2) . . . . ?
C37 Fe1 C32 C31 51(2) . . . . ?
C39 Fe1 C32 C31 147.2(2) . . . . ?
C33 Fe1 C32 C31 -119.5(4) . . . . ?
C38 Fe1 C32 C31 -178.4(3) . . . . ?
C34 Fe1 C32 C31 -82.7(3) . . . . ?
C31 C32 C33 C34 -0.8(5) . . . . ?
Fe1 C32 C33 C34 -59.2(3) . . . . ?
C31 C32 C33 Fe1 58.4(3) . . . . ?
C31 Fe1 C33 C34 81.7(3) . . . . ?
C35 Fe1 C33 C34 37.0(3) . . . . ?
C36 Fe1 C33 C34 152.2(16) . . . . ?
C40 Fe1 C33 C34 -176.3(3) . . . . ?
C32 Fe1 C33 C34 119.9(4) . . . . ?
C37 Fe1 C33 C34 -58.7(5) . . . . ?
C39 Fe1 C33 C34 -137.0(3) . . . . ?
C38 Fe1 C33 C34 -94.3(3) . . . . ?
C31 Fe1 C33 C32 -38.2(3) . . . . ?
C35 Fe1 C33 C32 -82.9(3) . . . . ?
C36 Fe1 C33 C32 32.3(19) . . . . ?
C40 Fe1 C33 C32 63.8(4) . . . . ?
C37 Fe1 C33 C32 -178.6(3) . . . . ?
C39 Fe1 C33 C32 103.1(3) . . . . ?
C38 Fe1 C33 C32 145.7(3) . . . . ?
C34 Fe1 C33 C32 -119.9(4) . . . . ?
C32 C33 C34 C35 1.1(6) . . . . ?
Fe1 C33 C34 C35 -57.3(3) . . . . ?
C32 C33 C34 Fe1 58.4(3) . . . . ?
C31 Fe1 C34 C33 -82.4(3) . . . . ?
C35 Fe1 C34 C33 -120.8(4) . . . . ?
C36 Fe1 C34 C33 -175.1(3) . . . . ?
C40 Fe1 C34 C33 22.2(15) . . . . ?
C32 Fe1 C34 C33 -37.5(3) . . . . ?
C37 Fe1 C34 C33 146.4(3) . . . . ?
C39 Fe1 C34 C33 63.6(4) . . . . ?
C38 Fe1 C34 C33 102.7(3) . . . . ?
C31 Fe1 C34 C35 38.5(2) . . . . ?
C36 Fe1 C34 C35 -54.3(4) . . . . ?
C40 Fe1 C34 C35 143.1(13) . . . . ?
C32 Fe1 C34 C35 83.4(3) . . . . ?
C37 Fe1 C34 C35 -92.8(3) . . . . ?
C39 Fe1 C34 C35 -175.6(3) . . . . ?
C33 Fe1 C34 C35 120.8(4) . . . . ?
C38 Fe1 C34 C35 -136.5(2) . . . . ?
C33 C34 C35 C31 -1.0(5) . . . . ?
Fe1 C34 C35 C31 -59.3(3) . . . . ?
C33 C34 C35 Fe1 58.3(4) . . . . ?
C32 C31 C35 C34 0.5(4) . . . . ?
P2 C31 C35 C34 178.5(3) . . . . ?
Fe1 C31 C35 C34 60.6(3) . . . . ?
C32 C31 C35 Fe1 -60.2(3) . . . . ?
P2 C31 C35 Fe1 117.9(3) . . . . ?
C31 Fe1 C35 C34 -118.9(3) . . . . ?
C36 Fe1 C35 C34 149.6(2) . . . . ?
C40 Fe1 C35 C34 -172.5(3) . . . . ?
C32 Fe1 C35 C34 -80.0(3) . . . . ?
C37 Fe1 C35 C34 105.2(3) . . . . ?
C39 Fe1 C35 C34 31.5(18) . . . . ?
C33 Fe1 C35 C34 -36.3(2) . . . . ?
C38 Fe1 C35 C34 66.2(3) . . . . ?
C36 Fe1 C35 C31 -91.5(2) . . . . ?
C40 Fe1 C35 C31 -53.6(4) . . . . ?
C32 Fe1 C35 C31 38.9(2) . . . . ?
C37 Fe1 C35 C31 -136.0(2) . . . . ?
C39 Fe1 C35 C31 150.4(16) . . . . ?
C33 Fe1 C35 C31 82.6(2) . . . . ?
C38 Fe1 C35 C31 -174.9(2) . . . . ?
C34 Fe1 C35 C31 118.9(3) . . . . ?
C41 P3 C36 C37 -127.5(3) . . . . ?
C47 P3 C36 C37 -22.0(4) . . . . ?
Ru1A P3 C36 C37 109.8(3) . . . . ?
Ru1 P3 C36 C37 95.2(3) . . . . ?
C41 P3 C36 C40 49.3(3) . . . . ?
C47 P3 C36 C40 154.8(3) . . . . ?
Ru1A P3 C36 C40 -73.4(3) . . . . ?
Ru1 P3 C36 C40 -88.0(3) . . . . ?
C41 P3 C36 Fe1 138.3(2) . . . . ?
C47 P3 C36 Fe1 -116.2(2) . . . . ?
Ru1A P3 C36 Fe1 15.6(3) . . . . ?
Ru1 P3 C36 Fe1 0.9(3) . . . . ?
C31 Fe1 C36 C37 -138.8(2) . . . . ?
C35 Fe1 C36 C37 -94.4(2) . . . . ?
C40 Fe1 C36 C37 117.8(3) . . . . ?
C32 Fe1 C36 C37 -178.2(3) . . . . ?
C39 Fe1 C36 C37 79.9(3) . . . . ?
C33 Fe1 C36 C37 152.7(17) . . . . ?
C38 Fe1 C36 C37 37.0(2) . . . . ?
C34 Fe1 C36 C37 -59.0(4) . . . . ?
C31 Fe1 C36 C40 103.4(2) . . . . ?
C35 Fe1 C36 C40 147.8(2) . . . . ?
C32 Fe1 C36 C40 64.0(3) . . . . ?
C37 Fe1 C36 C40 -117.8(3) . . . . ?
C39 Fe1 C36 C40 -37.9(2) . . . . ?
C33 Fe1 C36 C40 34.9(18) . . . . ?
C38 Fe1 C36 C40 -80.8(2) . . . . ?
C34 Fe1 C36 C40 -176.8(3) . . . . ?
C31 Fe1 C36 P3 -14.5(3) . . . . ?
C35 Fe1 C36 P3 30.0(3) . . . . ?
C40 Fe1 C36 P3 -117.8(3) . . . . ?
C32 Fe1 C36 P3 -53.9(3) . . . . ?
C37 Fe1 C36 P3 124.3(4) . . . . ?
C39 Fe1 C36 P3 -155.8(3) . . . . ?
C33 Fe1 C36 P3 -82.9(18) . . . . ?
C38 Fe1 C36 P3 161.4(3) . . . . ?
C34 Fe1 C36 P3 65.4(4) . . . . ?
C40 C36 C37 C38 0.7(4) . . . . ?
P3 C36 C37 C38 177.9(3) . . . . ?
Fe1 C36 C37 C38 -59.1(3) . . . . ?
C40 C36 C37 Fe1 59.8(3) . . . . ?
P3 C36 C37 Fe1 -123.0(3) . . . . ?
C31 Fe1 C37 C38 -177.8(3) . . . . ?
C35 Fe1 C37 C38 -136.9(3) . . . . ?
C36 Fe1 C37 C38 119.8(4) . . . . ?
C40 Fe1 C37 C38 80.8(3) . . . . ?
C32 Fe1 C37 C38 135(2) . . . . ?
C39 Fe1 C37 C38 36.8(3) . . . . ?
C33 Fe1 C37 C38 -55.5(5) . . . . ?
C34 Fe1 C37 C38 -92.8(3) . . . . ?
C31 Fe1 C37 C36 62.4(3) . . . . ?
C35 Fe1 C37 C36 103.3(2) . . . . ?
C40 Fe1 C37 C36 -39.0(2) . . . . ?
C32 Fe1 C37 C36 15(2) . . . . ?
C39 Fe1 C37 C36 -83.0(2) . . . . ?
C33 Fe1 C37 C36 -175.3(3) . . . . ?
C38 Fe1 C37 C36 -119.8(4) . . . . ?
C34 Fe1 C37 C36 147.4(2) . . . . ?
C36 C37 C38 C39 -0.9(5) . . . . ?
Fe1 C37 C38 C39 -59.1(3) . . . . ?
C36 C37 C38 Fe1 58.1(3) . . . . ?
C31 Fe1 C38 C39 139(2) . . . . ?
C35 Fe1 C38 C39 -174.6(3) . . . . ?
C36 Fe1 C38 C39 82.3(3) . . . . ?
C40 Fe1 C38 C39 37.4(3) . . . . ?
C32 Fe1 C38 C39 -54.4(4) . . . . ?
C37 Fe1 C38 C39 120.0(4) . . . . ?
C33 Fe1 C38 C39 -91.9(3) . . . . ?
C34 Fe1 C38 C39 -135.0(3) . . . . ?
C31 Fe1 C38 C37 19(2) . . . . ?
C35 Fe1 C38 C37 65.4(3) . . . . ?
C36 Fe1 C38 C37 -37.8(3) . . . . ?
C40 Fe1 C38 C37 -82.6(3) . . . . ?
C32 Fe1 C38 C37 -174.4(3) . . . . ?
C39 Fe1 C38 C37 -120.0(4) . . . . ?
C33 Fe1 C38 C37 148.1(3) . . . . ?
C34 Fe1 C38 C37 105.0(3) . . . . ?
C37 C38 C39 C40 0.8(5) . . . . ?
Fe1 C38 C39 C40 -58.1(3) . . . . ?
C37 C38 C39 Fe1 58.9(3) . . . . ?
C31 Fe1 C39 C38 -174.8(2) . . . . ?
C35 Fe1 C39 C38 38.7(18) . . . . ?
C36 Fe1 C39 C38 -81.6(3) . . . . ?
C40 Fe1 C39 C38 -120.3(4) . . . . ?
C32 Fe1 C39 C38 147.9(2) . . . . ?
C37 Fe1 C39 C38 -37.2(2) . . . . ?
C33 Fe1 C39 C38 104.4(3) . . . . ?
C34 Fe1 C39 C38 67.0(4) . . . . ?
C31 Fe1 C39 C40 -54.5(4) . . . . ?
C35 Fe1 C39 C40 159.0(16) . . . . ?
C36 Fe1 C39 C40 38.7(2) . . . . ?
C32 Fe1 C39 C40 -91.8(3) . . . . ?
C37 Fe1 C39 C40 83.0(3) . . . . ?
C33 Fe1 C39 C40 -135.3(3) . . . . ?
C38 Fe1 C39 C40 120.3(4) . . . . ?
C34 Fe1 C39 C40 -172.7(3) . . . . ?
C38 C39 C40 C36 -0.3(5) . . . . ?
Fe1 C39 C40 C36 -59.5(3) . . . . ?
C38 C39 C40 Fe1 59.2(3) . . . . ?
C37 C36 C40 C39 -0.2(4) . . . . ?
P3 C36 C40 C39 -177.6(3) . . . . ?
Fe1 C36 C40 C39 60.3(3) . . . . ?
C37 C36 C40 Fe1 -60.6(3) . . . . ?
P3 C36 C40 Fe1 122.1(3) . . . . ?
C31 Fe1 C40 C39 148.4(3) . . . . ?
C35 Fe1 C40 C39 -176.2(3) . . . . ?
C36 Fe1 C40 C39 -118.6(3) . . . . ?
C32 Fe1 C40 C39 104.1(3) . . . . ?
C37 Fe1 C40 C39 -80.0(3) . . . . ?
C33 Fe1 C40 C39 66.2(3) . . . . ?
C38 Fe1 C40 C39 -36.6(3) . . . . ?
C34 Fe1 C40 C39 46.6(14) . . . . ?
C31 Fe1 C40 C36 -93.0(2) . . . . ?
C35 Fe1 C40 C36 -57.6(4) . . . . ?
C32 Fe1 C40 C36 -137.3(2) . . . . ?
C37 Fe1 C40 C36 38.6(2) . . . . ?
C39 Fe1 C40 C36 118.6(3) . . . . ?
C33 Fe1 C40 C36 -175.3(2) . . . . ?
C38 Fe1 C40 C36 82.0(2) . . . . ?
C34 Fe1 C40 C36 165.2(13) . . . . ?
C36 P3 C41 C46 -142.5(3) . . . . ?
C47 P3 C41 C46 110.1(3) . . . . ?
Ru1A P3 C41 C46 -9.2(3) . . . . ?
Ru1 P3 C41 C46 -5.7(3) . . . . ?
C36 P3 C41 C42 37.9(3) . . . . ?
C47 P3 C41 C42 -69.5(3) . . . . ?
Ru1A P3 C41 C42 171.1(2) . . . . ?
Ru1 P3 C41 C42 174.7(2) . . . . ?
C46 C41 C42 C43 0.2(5) . . . . ?
P3 C41 C42 C43 179.8(3) . . . . ?
C41 C42 C43 C44 -0.3(6) . . . . ?
C42 C43 C44 C45 0.2(6) . . . . ?
C43 C44 C45 C46 -0.1(6) . . . . ?
C42 C41 C46 C45 0.0(5) . . . . ?
P3 C41 C46 C45 -179.7(3) . . . . ?
C44 C45 C46 C41 0.0(5) . . . . ?
C36 P3 C47 C48 -122.0(3) . . . . ?
C41 P3 C47 C48 -19.4(3) . . . . ?
Ru1A P3 C47 C48 98.7(3) . . . . ?
Ru1 P3 C47 C48 109.2(3) . . . . ?
C36 P3 C47 C52 68.4(3) . . . . ?
C41 P3 C47 C52 171.0(3) . . . . ?
Ru1A P3 C47 C52 -70.8(3) . . . . ?
Ru1 P3 C47 C52 -60.3(3) . . . . ?
C52 C47 C48 C49 1.5(5) . . . . ?
P3 C47 C48 C49 -168.2(3) . . . . ?
C47 C48 C49 C50 -0.8(5) . . . . ?
C48 C49 C50 C51 -1.0(6) . . . . ?
C49 C50 C51 C52 2.0(6) . . . . ?
C50 C51 C52 C47 -1.3(5) . . . . ?
C48 C47 C52 C51 -0.4(5) . . . . ?
P3 C47 C52 C51 169.4(3) . . . . ?
C58 C53 C54 C55 1.6(4) . . . . ?
B1 C53 C54 C55 176.2(3) . . . . ?
C53 C54 C55 C56 -1.4(5) . . . . ?
C53 C54 C55 C59 177.6(3) . . . . ?
C54 C55 C56 C57 -0.1(5) . . . . ?
C59 C55 C56 C57 -179.2(3) . . . . ?
C55 C56 C57 C58 1.4(5) . . . . ?
C55 C56 C57 C60 177.6(3) . . . . ?
C56 C57 C58 C53 -1.1(5) . . . . ?
C60 C57 C58 C53 -177.3(3) . . . . ?
C54 C53 C58 C57 -0.4(4) . . . . ?
B1 C53 C58 C57 -175.1(3) . . . . ?
C56 C55 C59 F2A 57.5(7) . . . . ?
C54 C55 C59 F2A -121.6(6) . . . . ?
C56 C55 C59 F1 -96.6(6) . . . . ?
C54 C55 C59 F1 84.4(6) . . . . ?
C56 C55 C59 F3A -174.5(7) . . . . ?
C54 C55 C59 F3A 6.4(8) . . . . ?
C56 C55 C59 F1A -59.2(7) . . . . ?
C54 C55 C59 F1A 121.7(6) . . . . ?
C56 C55 C59 F3 141.8(4) . . . . ?
C54 C55 C59 F3 -37.3(5) . . . . ?
C56 C55 C59 F2 26.4(6) . . . . ?
C54 C55 C59 F2 -152.7(4) . . . . ?
C58 C57 C60 F5 93.3(4) . . . . ?
C56 C57 C60 F5 -83.0(4) . . . . ?
C58 C57 C60 F6 -27.3(5) . . . . ?
C56 C57 C60 F6 156.5(3) . . . . ?
C58 C57 C60 F4 -146.7(3) . . . . ?
C56 C57 C60 F4 37.1(5) . . . . ?
C66 C61 C62 C63 -0.6(4) . . . . ?
B1 C61 C62 C63 -170.6(3) . . . . ?
C61 C62 C63 C64 -1.4(5) . . . . ?
C61 C62 C63 C67 178.1(3) . . . . ?
C62 C63 C64 C65 2.5(5) . . . . ?
C67 C63 C64 C65 -177.0(3) . . . . ?
C63 C64 C65 C66 -1.5(5) . . . . ?
C63 C64 C65 C68 177.9(4) . . . . ?
C62 C61 C66 C65 1.6(5) . . . . ?
B1 C61 C66 C65 171.4(3) . . . . ?
C64 C65 C66 C61 -0.6(5) . . . . ?
C68 C65 C66 C61 -180.0(3) . . . . ?
C64 C63 C67 F8 130.2(8) . . . . ?
C62 C63 C67 F8 -49.3(8) . . . . ?
C64 C63 C67 F9A -82.9(9) . . . . ?
C62 C63 C67 F9A 97.7(9) . . . . ?
C64 C63 C67 F7 1.1(7) . . . . ?
C62 C63 C67 F7 -178.3(6) . . . . ?
C64 C63 C67 F9 -109.0(5) . . . . ?
C62 C63 C67 F9 71.6(6) . . . . ?
C64 C63 C67 F8A 155.5(7) . . . . ?
C62 C63 C67 F8A -23.9(8) . . . . ?
C64 C63 C67 F7A 43.6(8) . . . . ?
C62 C63 C67 F7A -135.8(7) . . . . ?
C64 C65 C68 F11A 94.0(8) . . . . ?
C66 C65 C68 F11A -86.7(8) . . . . ?
C64 C65 C68 F10 -106.3(8) . . . . ?
C66 C65 C68 F10 73.0(8) . . . . ?
C64 C65 C68 F12 19.4(7) . . . . ?
C66 C65 C68 F12 -161.2(6) . . . . ?
C64 C65 C68 F10A -145.3(7) . . . . ?
C66 C65 C68 F10A 34.1(8) . . . . ?
C64 C65 C68 F12A -28.7(7) . . . . ?
C66 C65 C68 F12A 150.6(6) . . . . ?
C64 C65 C68 F11 132.2(5) . . . . ?
C66 C65 C68 F11 -48.5(6) . . . . ?
C74 C69 C70 C71 -0.5(4) . . . . ?
B1 C69 C70 C71 -170.9(3) . . . . ?
C69 C70 C71 C72 -0.3(5) . . . . ?
C69 C70 C71 C75 178.4(3) . . . . ?
C70 C71 C72 C73 1.0(5) . . . . ?
C75 C71 C72 C73 -177.7(3) . . . . ?
C71 C72 C73 C74 -0.9(5) . . . . ?
C71 C72 C73 C76 178.8(3) . . . . ?
C72 C73 C74 C69 0.1(5) . . . . ?
C76 C73 C74 C69 -179.6(3) . . . . ?
C70 C69 C74 C73 0.6(4) . . . . ?
B1 C69 C74 C73 170.8(3) . . . . ?
C72 C71 C75 F18 95.8(4) . . . . ?
C70 C71 C75 F18 -83.0(4) . . . . ?
C72 C71 C75 F16 -143.0(4) . . . . ?
C70 C71 C75 F16 38.3(5) . . . . ?
C72 C71 C75 F17 -23.6(5) . . . . ?
C70 C71 C75 F17 157.7(4) . . . . ?
C72 C73 C76 F15A 85.5(8) . . . . ?
C74 C73 C76 F15A -94.8(8) . . . . ?
C72 C73 C76 F13A -152.8(8) . . . . ?
C74 C73 C76 F13A 26.9(9) . . . . ?
C72 C73 C76 F14 4.7(6) . . . . ?
C74 C73 C76 F14 -175.6(4) . . . . ?
C72 C73 C76 F13 -118.7(5) . . . . ?
C74 C73 C76 F13 61.0(5) . . . . ?
C72 C73 C76 F14A -31.0(7) . . . . ?
C74 C73 C76 F14A 148.7(6) . . . . ?
C72 C73 C76 F15 124.3(5) . . . . ?
C74 C73 C76 F15 -56.0(5) . . . . ?
C82 C77 C78 C79 -0.8(5) . . . . ?
B1 C77 C78 C79 -175.8(3) . . . . ?
C77 C78 C79 C80 -0.2(5) . . . . ?
C77 C78 C79 C83 -179.6(3) . . . . ?
C78 C79 C80 C81 0.4(5) . . . . ?
C83 C79 C80 C81 179.8(3) . . . . ?
C79 C80 C81 C82 0.4(5) . . . . ?
C79 C80 C81 C84 -179.8(3) . . . . ?
C80 C81 C82 C77 -1.4(5) . . . . ?
C84 C81 C82 C77 178.8(3) . . . . ?
C78 C77 C82 C81 1.6(4) . . . . ?
B1 C77 C82 C81 176.6(3) . . . . ?
C78 C79 C83 F19 132.0(4) . . . . ?
C80 C79 C83 F19 -47.4(5) . . . . ?
C78 C79 C83 F20 4.4(6) . . . . ?
C80 C79 C83 F20 -175.0(4) . . . . ?
C78 C79 C83 F21 -112.2(4) . . . . ?
C80 C79 C83 F21 68.4(5) . . . . ?
C80 C81 C84 F23 -112.9(4) . . . . ?
C82 C81 C84 F23 66.9(5) . . . . ?
C80 C81 C84 F22 7.9(5) . . . . ?
C82 C81 C84 F22 -172.3(3) . . . . ?
C80 C81 C84 F24 127.2(4) . . . . ?
C82 C81 C84 F24 -53.0(5) . . . . ?
C74 C69 B1 C77 157.4(3) . . . . ?
C70 C69 B1 C77 -33.0(4) . . . . ?
C74 C69 B1 C53 37.8(4) . . . . ?
C70 C69 B1 C53 -152.6(3) . . . . ?
C74 C69 B1 C61 -81.6(3) . . . . ?
C70 C69 B1 C61 88.0(3) . . . . ?
C82 C77 B1 C69 144.4(3) . . . . ?
C78 C77 B1 C69 -40.9(4) . . . . ?
C82 C77 B1 C53 -90.4(3) . . . . ?
C78 C77 B1 C53 84.3(3) . . . . ?
C82 C77 B1 C61 30.7(4) . . . . ?
C78 C77 B1 C61 -154.5(3) . . . . ?
C54 C53 B1 C69 26.3(4) . . . . ?
C58 C53 B1 C69 -159.4(3) . . . . ?
C54 C53 B1 C77 -97.5(3) . . . . ?
C58 C53 B1 C77 76.7(3) . . . . ?
C54 C53 B1 C61 139.9(3) . . . . ?
C58 C53 B1 C61 -45.8(4) . . . . ?
C66 C61 B1 C69 -83.8(3) . . . . ?
C62 C61 B1 C69 85.5(3) . . . . ?
C66 C61 B1 C77 36.6(4) . . . . ?
C62 C61 B1 C77 -154.1(3) . . . . ?
C66 C61 B1 C53 154.2(3) . . . . ?
C62 C61 B1 C53 -36.5(4) . . . . ?
